data_7128683
loop_
_publ_author_name
'Kitagawa, Yuichi'
'Matsuda, Kenji'
'da Rosa, Pedro Paulo Ferreira'
'Fushimi, Koji'
'Hasegawa, Yasuchika'

_publ_section_title
;
 Long-lived emission beyond 1000 nm: control of excited-state dynamics in
 a dinuclear Tb(III)-Nd(III) complex.
;
_journal_issue 65
_journal_name_full 'Chemical communications (Cambridge, England)'
_journal_page_first 8047
_journal_page_last 8050
_journal_paper_doi 10.1039/d1cc03596g
_journal_volume 57
_journal_year 2021
_chemical_formula_moiety '2(C48 H69 O7 P Tb)'
_chemical_formula_sum 'C98 H138 O14 P2 Tb2'
_chemical_formula_weight 1919.86
_space_group_crystal_system triclinic
_space_group_IT_number 2
_space_group_name_Hall '-P 1'
_space_group_name_H-M_alt 'P -1'
_atom_sites_solution_hydrogens geom
_audit_creation_date 2020-02-19
_audit_creation_method
;
Olex2 1.2
(compiled 2018.05.29 svn.r3508 for OlexSys, GUI svn.r5506)
;
_audit_update_record
;
2021-05-31 deposited with the CCDC.	2021-07-15 downloaded from the CCDC.
;
_cell_angle_alpha 88.5491(13)
_cell_angle_beta 75.5823(11)
_cell_angle_gamma 87.8446(11)
_cell_formula_units_Z 2
_cell_length_a 13.4524(5)
_cell_length_b 16.5651(6)
_cell_length_c 22.9953(9)
_cell_measurement_reflns_used 54491
_cell_measurement_temperature 123(2)
_cell_measurement_theta_max 27.49
_cell_measurement_theta_min 3.00
_cell_volume 4958.7(3)
_computing_molecular_graphics 'Olex2 (Dolomanov et al., 2009)'
_computing_publication_material 'Olex2 (Dolomanov et al., 2009)'
_computing_structure_refinement 'ShelXL (Sheldrick, 2015)'
_diffrn_ambient_temperature 123.15
_diffrn_detector_area_resol_mean 10.000
_diffrn_measured_fraction_theta_full 0.991
_diffrn_measured_fraction_theta_max 0.979
_diffrn_measurement_device_type 'Rigaku R-AXIS RAPID'
_diffrn_measurement_method \w
_diffrn_radiation_type MoK\a
_diffrn_radiation_wavelength 0.71075
_diffrn_reflns_av_R_equivalents 0.0606
_diffrn_reflns_av_unetI/netI 0.0698
_diffrn_reflns_Laue_measured_fraction_full 0.991
_diffrn_reflns_Laue_measured_fraction_max 0.979
_diffrn_reflns_limit_h_max 17
_diffrn_reflns_limit_h_min -17
_diffrn_reflns_limit_k_max 21
_diffrn_reflns_limit_k_min -21
_diffrn_reflns_limit_l_max 29
_diffrn_reflns_limit_l_min -29
_diffrn_reflns_number 71633
_diffrn_reflns_point_group_measured_fraction_full 0.991
_diffrn_reflns_point_group_measured_fraction_max 0.979
_diffrn_reflns_theta_full 25.242
_diffrn_reflns_theta_max 27.485
_diffrn_reflns_theta_min 2.993
_exptl_absorpt_coefficient_mu 1.504
_exptl_absorpt_correction_T_max 0.524
_exptl_absorpt_correction_T_min 0.415
_exptl_absorpt_correction_type multi-scan
_exptl_absorpt_process_details 'ABSCOR (Rigaku, 1995)'
_exptl_crystal_colour colorless
_exptl_crystal_density_diffrn 1.286
_exptl_crystal_density_method 'not measured'
_exptl_crystal_description block
_exptl_crystal_F_000 1996
_exptl_crystal_size_max 0.47
_exptl_crystal_size_mid 0.47
_exptl_crystal_size_min 0.43
_refine_diff_density_max 1.666
_refine_diff_density_min -1.878
_refine_diff_density_rms 0.163
_refine_ls_extinction_method none
_refine_ls_goodness_of_fit_ref 1.242
_refine_ls_hydrogen_treatment constr
_refine_ls_matrix_type full
_refine_ls_number_parameters 1125
_refine_ls_number_reflns 22276
_refine_ls_number_restraints 0
_refine_ls_restrained_S_all 1.242
_refine_ls_R_factor_all 0.0890
_refine_ls_R_factor_gt 0.0700
_refine_ls_shift/su_max 0.001
_refine_ls_shift/su_mean 0.000
_refine_ls_structure_factor_coef Fsqd
_refine_ls_weighting_details 'w=1/[\s^2^(Fo^2^)+(0.0096P)^2^+50.5521P] where P=(Fo^2^+2Fc^2^)/3'
_refine_ls_weighting_scheme calc
_refine_ls_wR_factor_gt 0.1601
_refine_ls_wR_factor_ref 0.1693
_reflns_Friedel_coverage 0.000
_reflns_number_gt 18078
_reflns_number_total 22276
_reflns_threshold_expression 'I > 2\s(I)'
_cod_data_source_file d1cc03596g2.cif
_cod_data_source_block shelxl
_cod_depositor_comments 'Adding full bibliography for 7128682--7128683.cif.'
_cod_database_code 7128683
_shelx_shelxl_version_number 2018/3
_shelx_space_group_comment
;
The symmetry employed for this shelxl refinement is uniquely defined
by the following loop, which should always be used as a source of
symmetry information in preference to the above space-group names.
They are only intended as comments.
;
_shelx_estimated_absorpt_t_max 0.564
_shelx_estimated_absorpt_t_min 0.538
_olex2_refinement_description
;
1. Fixed Uiso
 At 1.2 times of:
  All C(H) groups, {H96A,H96B,H96C} of C96, {H95A,H95B,H95C} of C95, {H69A,
  H69B,H69C} of C69, {H74A,H74B,H74C} of C74, {H75A,H75B,H75C} of C75, {H76A,
  H76B,H76C} of C76, {H77A,H77B,H77C} of C77, {H79A,H79B,H79C} of C79, {H80A,
  H80B,H80C} of C80, {H83A,H83B,H83C} of C83, {H88A,H88B,H88C} of C88, {H89A,
  H89B,H89C} of C89, {H93A,H93B,H93C} of C93, {H64A,H64B,H64C} of C64, {H34A,
  H34B,H34C} of C34, {H7A,H7B,H7C} of C7, {H8A,H8B,H8C} of C8, {H12A,H12B,H12C}
  of C12, {H13A,H13B,H13C} of C13, {H14A,H14B,H14C} of C14, {H16A,H16B,H16C} of
  C16, {H17A,H17B,H17C} of C17, {H18A,H18B,H18C} of C18, {H19A,H19B,H19C} of
  C19, {H20A,H20B,H20C} of C20, {H21A,H21B,H21C} of C21, {H22A,H22B,H22C} of
  C22, {H23A,H23B,H23C} of C23, {H25A,H25B,H25C} of C25, {H26A,H26B,H26C} of C26
 At 1.5 times of:
  {H2AD,H2AE,H2AF} of C2AB, {H1AD,H1AE,H1AF} of C1AB, {H0AD,H0AE,H0AF} of
  C0AB, {H2AA,H2AB,H2AC} of C2AA, {H1AA,H1AB,H1AC} of C1AA, {H0AA,H0AB,H0AC} of
  C0AA, {H27D,H27E,H27F} of C27B, {H28D,H28E,H28F} of C28B, {H29D,H29E,H29F} of
  C29B, {H29A,H29B,H29C} of C29A, {H28A,H28B,H28C} of C28A, {H27A,H27B,H27C} of
  C27A
2. Rigid bond restraints
 C27A, C28A, C29A
 with sigma for 1-2 distances of 0.01 and sigma for 1-3 distances of 0.01
3. Uiso/Uaniso restraints and constraints
C27A \\sim C28A \\sim C29A: within 2A with sigma of 0.04 and sigma for terminal
atoms of 0.08
4. Others
 Sof(C29B)=Sof(H29D)=Sof(H29E)=Sof(H29F)=Sof(C28B)=Sof(H28D)=Sof(H28E)=
 Sof(H28F)=Sof(C27B)=Sof(H27D)=Sof(H27E)=Sof(H27F)=1-FVAR(1)
 Sof(C27A)=Sof(H27A)=Sof(H27B)=Sof(H27C)=Sof(C28A)=Sof(H28A)=Sof(H28B)=
 Sof(H28C)=Sof(C29A)=Sof(H29A)=Sof(H29B)=Sof(H29C)=FVAR(1)
 Sof(C0AB)=Sof(H0AD)=Sof(H0AE)=Sof(H0AF)=Sof(C1AB)=Sof(H1AD)=Sof(H1AE)=
 Sof(H1AF)=Sof(C2AB)=Sof(H2AD)=Sof(H2AE)=Sof(H2AF)=1-FVAR(2)
 Sof(C0AA)=Sof(H0AA)=Sof(H0AB)=Sof(H0AC)=Sof(C1AA)=Sof(H1AA)=Sof(H1AB)=
 Sof(H1AC)=Sof(C2AA)=Sof(H2AA)=Sof(H2AB)=Sof(H2AC)=FVAR(2)
5.a Aromatic/amide H refined with riding coordinates:
 C1(H1), C2(H2), C3(H3), C4(H4), C5(H5), C6(H6), C35(H35), C36(H36), C39(H39),
 C40(H40), C41(H41), C42(H42), C46(H46), C47(H47), C48(H48), C53(H53), C58(H58),
  C59(H59), C61(H61), C65(H65), C67(H67), C71(H71), C72(H72), C73(H73),
 C78(H78), C81(H81), C86(H86), C90(H90), C91(H91), C92(H92)
5.b Idealised Me refined as rotating group:
 C7(H7A,H7B,H7C), C8(H8A,H8B,H8C), C12(H12A,H12B,H12C), C13(H13A,H13B,H13C),
 C14(H14A,H14B,H14C), C16(H16A,H16B,H16C), C17(H17A,H17B,H17C), C18(H18A,H18B,
 H18C), C19(H19A,H19B,H19C), C20(H20A,H20B,H20C), C21(H21A,H21B,H21C), C22(H22A,
 H22B,H22C), C23(H23A,H23B,H23C), C25(H25A,H25B,H25C), C26(H26A,H26B,H26C),
 C27A(H27A,H27B,H27C), C28A(H28A,H28B,H28C), C29A(H29A,H29B,H29C), C34(H34A,
 H34B,H34C), C64(H64A,H64B,H64C), C69(H69A,H69B,H69C), C74(H74A,H74B,H74C),
 C75(H75A,H75B,H75C), C76(H76A,H76B,H76C), C77(H77A,H77B,H77C), C79(H79A,H79B,
 H79C), C80(H80A,H80B,H80C), C83(H83A,H83B,H83C), C88(H88A,H88B,H88C), C89(H89A,
 H89B,H89C), C93(H93A,H93B,H93C), C95(H95A,H95B,H95C), C96(H96A,H96B,H96C),
 C29B(H29D,H29E,H29F), C28B(H28D,H28E,H28F), C27B(H27D,H27E,H27F), C0AA(H0AA,
 H0AB,H0AC), C1AA(H1AA,H1AB,H1AC), C2AA(H2AA,H2AB,H2AC), C0AB(H0AD,H0AE,H0AF),
 C1AB(H1AD,H1AE,H1AF), C2AB(H2AD,H2AE,H2AF)
;
_olex2_submission_special_instructions 'No special instructions were received'

loop_
_space_group_symop_operation_xyz
'x, y, z'
'-x, -y, -z'

loop_
_atom_site_label
_atom_site_type_symbol
_atom_site_fract_x
_atom_site_fract_y
_atom_site_fract_z
_atom_site_U_iso_or_equiv
_atom_site_adp_type
_atom_site_occupancy
_atom_site_site_symmetry_order
_atom_site_calc_flag
_atom_site_refinement_flags_posn
_atom_site_refinement_flags_adp
_atom_site_refinement_flags_occupancy
_atom_site_disorder_assembly
_atom_site_disorder_group
Tb1 Tb 0.44892(2) 0.24622(2) 0.37804(2) 0.02051(8) Uani 1 1 d . . . . .
Tb2 Tb 0.09065(2) 0.75084(2) 0.10250(2) 0.02158(9) Uani 1 1 d . . . . .
P1 P 0.49967(14) 0.18946(10) 0.52463(8) 0.0224(3) Uani 1 1 d . . . . .
P2 P 0.20947(13) 0.58886(10) -0.00483(8) 0.0217(3) Uani 1 1 d . . . . .
O1 O 0.3226(4) 0.1604(3) 0.4265(3) 0.0346(12) Uani 1 1 d . . . . .
O2 O 0.4870(4) 0.2372(3) 0.4709(2) 0.0286(11) Uani 1 1 d . . . . .
O3 O 0.2095(4) 0.7213(3) 0.1605(2) 0.0361(13) Uani 1 1 d . . . . .
O4 O 0.0345(4) 0.6398(3) 0.1609(3) 0.0372(13) Uani 1 1 d . . . . .
O5 O 0.1896(4) 0.6536(3) 0.0411(2) 0.0290(11) Uani 1 1 d . . . . .
O6 O 0.6285(4) 0.2301(3) 0.3556(2) 0.0292(11) Uani 1 1 d . . . . .
O7 O -0.0798(4) 0.7526(3) 0.1038(2) 0.0285(11) Uani 1 1 d . . . . .
O8 O 0.2026(4) 0.8531(3) 0.0744(2) 0.0311(12) Uani 1 1 d . . . . .
O9 O 0.4908(4) 0.1371(3) 0.3152(2) 0.0292(11) Uani 1 1 d . . . . .
O10 O 0.3635(4) 0.2650(3) 0.3054(2) 0.0332(12) Uani 1 1 d . . . . .
O11 O 0.3102(4) 0.3271(3) 0.4287(2) 0.0310(11) Uani 1 1 d . . . . .
O12 O 0.0734(4) 0.7906(3) 0.0067(2) 0.0310(12) Uani 1 1 d . . . . .
O13 O 0.0381(4) 0.8480(3) 0.1737(2) 0.0315(12) Uani 1 1 d . . . . .
O14 O 0.5154(4) 0.3701(3) 0.3528(3) 0.0327(12) Uani 1 1 d . . . . .
C1 C 0.2183(8) 0.2378(6) 0.6315(5) 0.057(3) Uani 1 1 d . . . . .
H1 H 0.150439 0.243942 0.626484 0.069 Uiso 1 1 calc R . . . .
C2 C 0.2363(9) 0.2439(5) 0.6885(4) 0.056(3) Uani 1 1 d . . . . .
H2 H 0.180770 0.254558 0.722283 0.067 Uiso 1 1 calc R . . . .
C3 C 0.3332(9) 0.2345(6) 0.6954(4) 0.057(3) Uani 1 1 d . . . . .
H3 H 0.345192 0.238961 0.734137 0.068 Uiso 1 1 calc R . . . .
C4 C 0.7438(7) 0.3125(6) 0.5403(4) 0.049(2) Uani 1 1 d . . . . .
H4 H 0.767834 0.365541 0.530548 0.059 Uiso 1 1 calc R . . . .
C5 C 0.7966(8) 0.2596(7) 0.5686(5) 0.056(3) Uani 1 1 d . . . . .
H5 H 0.857194 0.276222 0.578384 0.068 Uiso 1 1 calc R . . . .
C6 C 0.7640(8) 0.1830(7) 0.5833(5) 0.057(3) Uani 1 1 d . . . . .
H6 H 0.802444 0.145899 0.601996 0.068 Uiso 1 1 calc R . . . .
C7 C 0.8510(7) 0.2252(8) 0.2813(4) 0.066(3) Uani 1 1 d . . . . .
H7A H 0.802199 0.196104 0.265010 0.079 Uiso 1 1 calc GR . . . .
H7B H 0.915972 0.193835 0.274787 0.079 Uiso 1 1 calc GR . . . .
H7C H 0.863196 0.277972 0.261062 0.079 Uiso 1 1 calc GR . . . .
C8 C 0.8800(6) 0.2848(6) 0.3747(5) 0.051(2) Uani 1 1 d . . . . .
H8A H 0.892228 0.337061 0.353650 0.061 Uiso 1 1 calc GR . . . .
H8B H 0.945280 0.254313 0.369896 0.061 Uiso 1 1 calc GR . . . .
H8C H 0.849332 0.293745 0.417526 0.061 Uiso 1 1 calc GR . . . .
C11 C 0.1717(7) 0.0858(6) 0.4446(6) 0.058(3) Uani 1 1 d . . . . .
C12 C 0.1996(8) 0.0365(6) 0.4961(4) 0.054(2) Uani 1 1 d . . . . .
H12A H 0.273849 0.025095 0.486275 0.064 Uiso 1 1 calc GR . . . .
H12B H 0.163465 -0.014528 0.501564 0.064 Uiso 1 1 calc GR . . . .
H12C H 0.179235 0.067319 0.533205 0.064 Uiso 1 1 calc GR . . . .
C13 C 0.0569(8) 0.0953(8) 0.4537(10) 0.142(9) Uani 1 1 d . . . . .
H13A H 0.026237 0.117199 0.493572 0.170 Uiso 1 1 calc GR . . . .
H13B H 0.028360 0.042544 0.450400 0.170 Uiso 1 1 calc GR . . . .
H13C H 0.041562 0.132369 0.422927 0.170 Uiso 1 1 calc GR . . . .
C14 C 0.2171(13) 0.0423(7) 0.3853(6) 0.090(5) Uani 1 1 d . . . . .
H14A H 0.204861 0.075724 0.351837 0.108 Uiso 1 1 calc GR . . . .
H14B H 0.184187 -0.009646 0.386070 0.108 Uiso 1 1 calc GR . . . .
H14C H 0.291097 0.033037 0.380157 0.108 Uiso 1 1 calc GR . . . .
C15 C 0.5833(7) 0.4962(5) 0.3639(5) 0.051(3) Uani 1 1 d . . . . .
C16 C 0.4831(11) 0.5142(9) 0.4077(9) 0.158(10) Uani 1 1 d . . . . .
H16A H 0.470791 0.572806 0.410421 0.189 Uiso 1 1 calc GR . . . .
H16B H 0.485104 0.491730 0.447222 0.189 Uiso 1 1 calc GR . . . .
H16C H 0.427714 0.489798 0.394125 0.189 Uiso 1 1 calc GR . . . .
C17 C 0.5787(10) 0.5309(6) 0.3026(7) 0.086(5) Uani 1 1 d . . . . .
H17A H 0.635328 0.507464 0.271616 0.103 Uiso 1 1 calc GR . . . .
H17B H 0.584726 0.589733 0.302410 0.103 Uiso 1 1 calc GR . . . .
H17C H 0.513127 0.517990 0.294327 0.103 Uiso 1 1 calc GR . . . .
C18 C 0.6701(9) 0.5351(6) 0.3832(6) 0.068(3) Uani 1 1 d . . . . .
H18A H 0.673073 0.514163 0.423009 0.081 Uiso 1 1 calc GR . . . .
H18B H 0.657972 0.593839 0.384900 0.081 Uiso 1 1 calc GR . . . .
H18C H 0.735392 0.522538 0.354226 0.081 Uiso 1 1 calc GR . . . .
C19 C 0.5644(10) 0.0459(7) 0.1715(5) 0.071(4) Uani 1 1 d . . . . .
H19A H 0.505605 0.060723 0.154941 0.086 Uiso 1 1 calc GR . . . .
H19B H 0.595190 -0.005702 0.154760 0.086 Uiso 1 1 calc GR . . . .
H19C H 0.615516 0.087908 0.160868 0.086 Uiso 1 1 calc GR . . . .
C20 C 0.4592(12) -0.0311(7) 0.2574(9) 0.145(9) Uani 1 1 d . . . . .
H20A H 0.400729 -0.023840 0.239257 0.173 Uiso 1 1 calc GR . . . .
H20B H 0.434160 -0.033278 0.301243 0.173 Uiso 1 1 calc GR . . . .
H20C H 0.496843 -0.081588 0.243480 0.173 Uiso 1 1 calc GR . . . .
C21 C 0.2854(9) 0.2442(7) 0.1652(5) 0.068(3) Uani 1 1 d . . . . .
H21A H 0.264175 0.188181 0.166004 0.081 Uiso 1 1 calc GR . . . .
H21B H 0.357045 0.247796 0.142143 0.081 Uiso 1 1 calc GR . . . .
H21C H 0.241489 0.278964 0.146241 0.081 Uiso 1 1 calc GR . . . .
C22 C 0.2942(8) 0.3632(6) 0.2288(5) 0.053(2) Uani 1 1 d . . . . .
H22A H 0.250517 0.392171 0.206376 0.064 Uiso 1 1 calc GR . . . .
H22B H 0.366490 0.372968 0.209664 0.064 Uiso 1 1 calc GR . . . .
H22C H 0.277555 0.382466 0.270192 0.064 Uiso 1 1 calc GR . . . .
C23 C 0.1446(8) 0.8437(10) -0.1068(5) 0.093(5) Uani 1 1 d . . . . .
H23A H 0.163670 0.881219 -0.141085 0.111 Uiso 1 1 calc GR . . . .
H23B H 0.163511 0.788303 -0.120246 0.111 Uiso 1 1 calc GR . . . .
H23C H 0.180998 0.856986 -0.076433 0.111 Uiso 1 1 calc GR . . . .
C24 C 0.6999(5) 0.2771(5) 0.3560(3) 0.0271(15) Uani 1 1 d . . . . .
C25 C 0.0077(15) 0.9435(8) -0.0717(6) 0.127(8) Uani 1 1 d . . . . .
H25A H 0.040025 0.973113 -0.108553 0.153 Uiso 1 1 calc GR . . . .
H25B H 0.033914 0.962184 -0.038416 0.153 Uiso 1 1 calc GR . . . .
H25C H -0.066888 0.953041 -0.062474 0.153 Uiso 1 1 calc GR . . . .
C26 C -0.0279(11) 0.8204(12) -0.1213(5) 0.113(7) Uani 1 1 d . . . . .
H26A H -0.018253 0.761640 -0.124620 0.136 Uiso 1 1 calc GR . . . .
H26B H -0.004631 0.845657 -0.161194 0.136 Uiso 1 1 calc GR . . . .
H26C H -0.100747 0.834236 -0.104783 0.136 Uiso 1 1 calc GR . . . .
C27A C 0.4028(11) 0.6675(18) 0.1747(9) 0.095(10) Uani 0.72(2) 1 d . U P A 1
H27A H 0.465158 0.674460 0.188480 0.142 Uiso 0.72(2) 1 calc GR . P A 1
H27B H 0.399808 0.707605 0.142990 0.142 Uiso 0.72(2) 1 calc GR . P A 1
H27C H 0.403801 0.613077 0.158769 0.142 Uiso 0.72(2) 1 calc GR . P A 1
C28A C 0.3135(14) 0.6223(14) 0.2793(9) 0.068(6) Uani 0.72(2) 1 d . U P A 1
H28A H 0.328600 0.566532 0.265637 0.102 Uiso 0.72(2) 1 calc GR . P A 1
H28B H 0.246071 0.625513 0.307906 0.102 Uiso 0.72(2) 1 calc GR . P A 1
H28C H 0.366196 0.638993 0.298774 0.102 Uiso 0.72(2) 1 calc GR . P A 1
C29A C 0.3073(15) 0.7656(10) 0.2485(9) 0.074(6) Uani 0.72(2) 1 d . U P A 1
H29A H 0.373228 0.778017 0.256594 0.111 Uiso 0.72(2) 1 calc GR . P A 1
H29B H 0.252785 0.770112 0.285638 0.111 Uiso 0.72(2) 1 calc GR . P A 1
H29C H 0.292453 0.803814 0.218304 0.111 Uiso 0.72(2) 1 calc GR . P A 1
C30 C 0.4995(5) 0.0823(4) 0.5122(3) 0.0225(13) Uani 1 1 d . . . . .
C31 C 0.3002(5) 0.5141(4) 0.0096(4) 0.0298(16) Uani 1 1 d . . . . .
C32 C 0.3129(7) 0.6786(6) 0.2248(4) 0.049(2) Uani 1 1 d . . . . .
C33 C 0.0931(5) 0.5370(4) -0.0042(3) 0.0211(13) Uani 1 1 d . . . . .
C34 C 0.0083(11) 0.4852(8) 0.2798(5) 0.085(4) Uani 1 1 d . . . . .
H34A H 0.079771 0.466548 0.275449 0.102 Uiso 1 1 calc GR . . . .
H34B H -0.037024 0.439512 0.291552 0.102 Uiso 1 1 calc GR . . . .
H34C H -0.009744 0.526552 0.310749 0.102 Uiso 1 1 calc GR . . . .
C35 C 0.3836(9) 0.4488(8) 0.0791(6) 0.077(4) Uani 1 1 d . . . . .
H35 H 0.392410 0.442754 0.118719 0.093 Uiso 1 1 calc R . . . .
C36 C 0.3811(7) 0.7190(7) -0.1408(5) 0.058(3) Uani 1 1 d . . . . .
H36 H 0.430558 0.759562 -0.144549 0.070 Uiso 1 1 calc R . . . .
C37 C 0.0026(5) 0.8124(5) -0.0171(3) 0.0287(15) Uani 1 1 d . . . . .
C38 C 0.4715(5) 0.1146(4) 0.2669(3) 0.0270(15) Uani 1 1 d . . . . .
C39 C 0.3626(8) 0.6895(8) -0.1904(5) 0.069(4) Uani 1 1 d . . . . .
H39 H 0.396007 0.710855 -0.228671 0.083 Uiso 1 1 calc R . . . .
C40 C 0.2950(10) 0.6280(8) -0.1860(4) 0.071(3) Uani 1 1 d . . . . .
H40 H 0.283053 0.606385 -0.221395 0.085 Uiso 1 1 calc R . . . .
C41 C 0.4552(6) 0.0280(4) 0.5576(3) 0.0259(14) Uani 1 1 d . . . . .
H41 H 0.424481 0.046771 0.596910 0.031 Uiso 1 1 calc R . . . .
C42 C 0.4561(5) -0.0548(4) 0.5453(3) 0.0232(14) Uani 1 1 d . . . . .
H42 H 0.426266 -0.091990 0.576272 0.028 Uiso 1 1 calc R . . . .
C43 C 0.3519(5) 0.2290(4) 0.2598(3) 0.0268(15) Uani 1 1 d . . . . .
C44 C -0.1372(5) 0.7753(4) 0.0698(3) 0.0271(15) Uani 1 1 d . . . . .
C45 C 0.2153(5) 0.3173(5) 0.4461(4) 0.0313(16) Uani 1 1 d . . . . .
C46 C 0.6552(7) 0.2893(5) 0.5257(4) 0.0364(18) Uani 1 1 d . . . . .
H46 H 0.619766 0.325701 0.504725 0.044 Uiso 1 1 calc R . . . .
C47 C 0.0033(5) 0.5834(4) -0.0004(3) 0.0256(14) Uani 1 1 d . . . . .
H47 H 0.005488 0.640691 -0.000710 0.031 Uiso 1 1 calc R . . . .
C48 C -0.0891(5) 0.5467(4) 0.0037(3) 0.0255(14) Uani 1 1 d . . . . .
H48 H -0.149904 0.578881 0.006271 0.031 Uiso 1 1 calc R . . . .
C49 C 0.3983(6) 0.2119(4) 0.5899(3) 0.0303(16) Uani 1 1 d . . . . .
C50 C 0.0801(5) 0.9087(5) 0.1888(3) 0.0276(15) Uani 1 1 d . . . . .
C51 C 0.2244(5) 0.9149(4) 0.0986(3) 0.0267(15) Uani 1 1 d . . . . .
C52 C 0.6186(6) 0.2130(4) 0.5419(3) 0.0273(15) Uani 1 1 d . . . . .
C53 C 0.1691(6) 0.9434(4) 0.1545(3) 0.0277(15) Uani 1 1 d . . . . .
H53 H 0.193560 0.989271 0.169979 0.033 Uiso 1 1 calc R . . . .
C54 C 0.5949(6) 0.4026(4) 0.3592(3) 0.0311(16) Uani 1 1 d . . . . .
C55 C 0.2253(6) 0.1676(5) 0.4408(4) 0.0370(18) Uani 1 1 d . . . . .
C56 C -0.2523(5) 0.7733(5) 0.0997(4) 0.0327(17) Uani 1 1 d . . . . .
C57 C 0.0627(6) 0.5942(5) 0.1993(3) 0.0346(17) Uani 1 1 d . . . . .
C58 C 0.6861(6) 0.3614(5) 0.3608(3) 0.0306(16) Uani 1 1 d . . . . .
H58 H 0.742132 0.391857 0.365329 0.037 Uiso 1 1 calc R . . . .
C59 C 0.4032(6) 0.1566(5) 0.2394(3) 0.0309(16) Uani 1 1 d . . . . .
H59 H 0.390788 0.134320 0.204307 0.037 Uiso 1 1 calc R . . . .
C60 C 0.2631(5) 0.6281(5) -0.0793(3) 0.0309(16) Uani 1 1 d . . . . .
C61 C -0.1020(5) 0.8041(5) 0.0115(3) 0.0310(16) Uani 1 1 d . . . . .
H61 H -0.151234 0.819096 -0.010441 0.037 Uiso 1 1 calc R . . . .
C62 C 0.2178(6) 0.6704(5) 0.2003(4) 0.0388(19) Uani 1 1 d . . . . .
C63 C 0.0239(6) 0.9417(5) 0.2506(3) 0.0321(16) Uani 1 1 d . . . . .
C64 C -0.2757(6) 0.6938(5) 0.1347(4) 0.0369(18) Uani 1 1 d . . . . .
H64A H -0.233630 0.687917 0.163834 0.044 Uiso 1 1 calc GR . . . .
H64B H -0.259917 0.648698 0.106762 0.044 Uiso 1 1 calc GR . . . .
H64C H -0.348545 0.693809 0.155888 0.044 Uiso 1 1 calc GR . . . .
C65 C 0.3591(6) 0.4660(5) -0.0343(5) 0.043(2) Uani 1 1 d . . . . .
H65 H 0.351898 0.472017 -0.074295 0.052 Uiso 1 1 calc R . . . .
C66 C 0.8070(5) 0.2372(5) 0.3485(3) 0.0318(16) Uani 1 1 d . . . . .
C67 C 0.3299(6) 0.6920(5) -0.0838(4) 0.041(2) Uani 1 1 d . . . . .
H67 H 0.340009 0.716235 -0.048782 0.050 Uiso 1 1 calc R . . . .
C68 C 0.5284(7) 0.0378(5) 0.2396(4) 0.0369(18) Uani 1 1 d . . . . .
C69 C -0.2760(7) 0.8434(6) 0.1440(5) 0.055(3) Uani 1 1 d . . . . .
H69A H -0.235640 0.835539 0.173912 0.066 Uiso 1 1 calc GR . . . .
H69B H -0.349288 0.844925 0.164226 0.066 Uiso 1 1 calc GR . . . .
H69C H -0.258066 0.894458 0.122099 0.066 Uiso 1 1 calc GR . . . .
C70 C 0.1474(6) 0.3940(5) 0.4625(4) 0.043(2) Uani 1 1 d . . . . .
C71 C 0.3129(6) 0.5066(6) 0.0672(4) 0.045(2) Uani 1 1 d . . . . .
H71 H 0.274275 0.540224 0.098227 0.054 Uiso 1 1 calc R . . . .
C72 C 0.1708(6) 0.2404(5) 0.4496(4) 0.0395(19) Uani 1 1 d . . . . .
H72 H 0.098046 0.238876 0.458689 0.047 Uiso 1 1 calc R . . . .
C73 C 0.4149(7) 0.2186(5) 0.6466(4) 0.041(2) Uani 1 1 d . . . . .
H73 H 0.482550 0.212340 0.651997 0.049 Uiso 1 1 calc R . . . .
C74 C 0.3337(7) 1.0408(5) 0.0846(4) 0.043(2) Uani 1 1 d . . . . .
H74A H 0.273056 1.074711 0.083251 0.052 Uiso 1 1 calc GR . . . .
H74B H 0.395054 1.064812 0.058840 0.052 Uiso 1 1 calc GR . . . .
H74C H 0.340769 1.036949 0.126033 0.052 Uiso 1 1 calc GR . . . .
C75 C 0.4130(7) 0.9022(6) 0.0681(5) 0.057(3) Uani 1 1 d . . . . .
H75A H 0.476529 0.924460 0.043379 0.069 Uiso 1 1 calc GR . . . .
H75B H 0.404532 0.847982 0.054406 0.069 Uiso 1 1 calc GR . . . .
H75C H 0.416645 0.899185 0.110190 0.069 Uiso 1 1 calc GR . . . .
C76 C 0.3162(8) 0.9639(7) -0.0027(4) 0.054(3) Uani 1 1 d . . . . .
H76A H 0.256409 0.998040 -0.005521 0.065 Uiso 1 1 calc GR . . . .
H76B H 0.309729 0.910031 -0.017816 0.065 Uiso 1 1 calc GR . . . .
H76C H 0.378829 0.988116 -0.026834 0.065 Uiso 1 1 calc GR . . . .
C77 C 0.0672(8) 1.0210(6) 0.2666(4) 0.048(2) Uani 1 1 d . . . . .
H77A H 0.057899 1.063905 0.238141 0.058 Uiso 1 1 calc GR . . . .
H77B H 0.140575 1.012814 0.264538 0.058 Uiso 1 1 calc GR . . . .
H77C H 0.030752 1.036644 0.307414 0.058 Uiso 1 1 calc GR . . . .
C78 C 0.4284(7) 0.4090(6) -0.0218(6) 0.062(3) Uani 1 1 d . . . . .
H78 H 0.467666 0.375719 -0.052829 0.074 Uiso 1 1 calc R . . . .
C79 C -0.0898(7) 0.9572(6) 0.2524(4) 0.046(2) Uani 1 1 d . . . . .
H79A H -0.119345 0.907159 0.243636 0.056 Uiso 1 1 calc GR . . . .
H79B H -0.096368 0.998802 0.222403 0.056 Uiso 1 1 calc GR . . . .
H79C H -0.126492 0.975695 0.292456 0.056 Uiso 1 1 calc GR . . . .
C80 C 0.1680(7) 0.2579(7) 0.2686(5) 0.058(3) Uani 1 1 d . . . . .
H80A H 0.118486 0.294553 0.255631 0.070 Uiso 1 1 calc GR . . . .
H80B H 0.166527 0.268391 0.310597 0.070 Uiso 1 1 calc GR . . . .
H80C H 0.149800 0.201857 0.264968 0.070 Uiso 1 1 calc GR . . . .
C81 C 0.1496(7) 0.6081(6) 0.2207(4) 0.041(2) Uani 1 1 d . . . . .
H81 H 0.162957 0.572663 0.251200 0.050 Uiso 1 1 calc R . . . .
C82 C 0.2755(6) 0.2718(5) 0.2293(4) 0.0360(18) Uani 1 1 d . . . . .
C83 C 0.7963(6) 0.1525(6) 0.3790(5) 0.048(2) Uani 1 1 d . . . . .
H83A H 0.751867 0.120159 0.361519 0.058 Uiso 1 1 calc GR . . . .
H83B H 0.765971 0.158110 0.422163 0.058 Uiso 1 1 calc GR . . . .
H83C H 0.864212 0.125693 0.372610 0.058 Uiso 1 1 calc GR . . . .
C84 C 0.0334(6) 0.8506(6) -0.0807(3) 0.0387(19) Uani 1 1 d . . . . .
C85 C 0.3217(6) 0.9568(5) 0.0626(4) 0.0346(18) Uani 1 1 d . . . . .
C86 C 0.4404(7) 0.4006(6) 0.0347(7) 0.068(4) Uani 1 1 d . . . . .
H86 H 0.488111 0.361423 0.043500 0.081 Uiso 1 1 calc R . . . .
C87 C -0.0041(6) 0.5209(5) 0.2204(4) 0.041(2) Uani 1 1 d . . . . .
C88 C -0.3208(6) 0.7828(7) 0.0557(5) 0.055(3) Uani 1 1 d . . . . .
H88A H -0.391835 0.771475 0.076615 0.066 Uiso 1 1 calc GR . . . .
H88B H -0.296814 0.744885 0.022702 0.066 Uiso 1 1 calc GR . . . .
H88C H -0.317580 0.838225 0.039444 0.066 Uiso 1 1 calc GR . . . .
C89 C 0.0266(8) 0.4575(6) 0.1712(5) 0.058(3) Uani 1 1 d . . . . .
H89A H -0.014569 0.409584 0.183194 0.069 Uiso 1 1 calc GR . . . .
H89B H 0.099587 0.442456 0.165187 0.069 Uiso 1 1 calc GR . . . .
H89C H 0.014561 0.480040 0.133593 0.069 Uiso 1 1 calc GR . . . .
C90 C 0.2998(7) 0.2227(6) 0.5823(4) 0.046(2) Uani 1 1 d . . . . .
H90 H 0.288060 0.219797 0.543329 0.055 Uiso 1 1 calc R . . . .
C91 C 0.2438(8) 0.5972(6) -0.1298(4) 0.051(2) Uani 1 1 d . . . . .
H91 H 0.196325 0.555328 -0.126772 0.061 Uiso 1 1 calc R . . . .
C92 C 0.6736(7) 0.1602(5) 0.5704(4) 0.043(2) Uani 1 1 d . . . . .
H92 H 0.649309 0.107440 0.581248 0.052 Uiso 1 1 calc R . . . .
C93 C -0.1161(7) 0.5475(6) 0.2277(6) 0.062(3) Uani 1 1 d . . . . .
H93A H -0.136760 0.585640 0.260705 0.074 Uiso 1 1 calc GR . . . .
H93B H -0.159339 0.500176 0.236555 0.074 Uiso 1 1 calc GR . . . .
H93C H -0.124373 0.573709 0.190386 0.074 Uiso 1 1 calc GR . . . .
C95 C 0.6250(11) 0.0219(8) 0.2605(6) 0.086(5) Uani 1 1 d . . . . .
H95A H 0.660220 -0.027386 0.241960 0.104 Uiso 1 1 calc GR . . . .
H95B H 0.607480 0.015122 0.304297 0.104 Uiso 1 1 calc GR . . . .
H95C H 0.670325 0.067649 0.248825 0.104 Uiso 1 1 calc GR . . . .
C96 C 0.0339(9) 0.8777(6) 0.2973(4) 0.055(3) Uani 1 1 d . . . . .
H96A H -0.003515 0.896026 0.337196 0.066 Uiso 1 1 calc GR . . . .
H96B H 0.106616 0.868282 0.296536 0.066 Uiso 1 1 calc GR . . . .
H96C H 0.005222 0.827298 0.288340 0.066 Uiso 1 1 calc GR . . . .
C29B C 0.298(4) 0.674(3) 0.287(2) 0.076(15) Uani 0.28(2) 1 d . . P A 2
H29D H 0.265022 0.623058 0.301928 0.114 Uiso 0.28(2) 1 calc GR . P A 2
H29E H 0.254450 0.719481 0.305270 0.114 Uiso 0.28(2) 1 calc GR . P A 2
H29F H 0.364751 0.675124 0.296830 0.114 Uiso 0.28(2) 1 calc GR . P A 2
C28B C 0.392(3) 0.594(3) 0.201(2) 0.056(12) Uani 0.28(2) 1 d . . P A 2
H28D H 0.401258 0.587666 0.157886 0.084 Uiso 0.28(2) 1 calc GR . P A 2
H28E H 0.359366 0.545777 0.222403 0.084 Uiso 0.28(2) 1 calc GR . P A 2
H28F H 0.458317 0.600407 0.210127 0.084 Uiso 0.28(2) 1 calc GR . P A 2
C27B C 0.383(3) 0.748(3) 0.194(2) 0.065(15) Uani 0.28(2) 1 d . . P A 2
H27D H 0.453770 0.736416 0.196809 0.098 Uiso 0.28(2) 1 calc GR . P A 2
H27E H 0.358250 0.799267 0.214488 0.098 Uiso 0.28(2) 1 calc GR . P A 2
H27F H 0.381525 0.753569 0.151811 0.098 Uiso 0.28(2) 1 calc GR . P A 2
C0AA C 0.193(4) 0.468(3) 0.447(4) 0.10(4) Uani 0.22(2) 1 d . . P B 1
H0AA H 0.244789 0.475520 0.469299 0.150 Uiso 0.22(2) 1 calc GR . P B 1
H0AB H 0.140483 0.511716 0.456066 0.150 Uiso 0.22(2) 1 calc GR . P B 1
H0AC H 0.225914 0.469414 0.403556 0.150 Uiso 0.22(2) 1 calc GR . P B 1
C1AA C 0.101(5) 0.386(4) 0.535(3) 0.09(2) Uani 0.22(2) 1 d . . P B 1
H1AA H 0.102874 0.328637 0.547289 0.131 Uiso 0.22(2) 1 calc GR . P B 1
H1AB H 0.029444 0.406468 0.545532 0.131 Uiso 0.22(2) 1 calc GR . P B 1
H1AC H 0.141750 0.416728 0.555622 0.131 Uiso 0.22(2) 1 calc GR . P B 1
C2AA C 0.048(3) 0.389(2) 0.440(2) 0.040(11) Uani 0.22(2) 1 d . . P B 1
H2AA H 0.065126 0.368729 0.398749 0.060 Uiso 0.22(2) 1 calc GR . P B 1
H2AB H 0.014918 0.443063 0.440301 0.060 Uiso 0.22(2) 1 calc GR . P B 1
H2AC H 0.000128 0.352520 0.466158 0.060 Uiso 0.22(2) 1 calc GR . P B 1
C0AB C 0.1653(16) 0.4453(10) 0.4046(7) 0.085(7) Uani 0.78(2) 1 d . . P B 2
H0AD H 0.239101 0.446490 0.385700 0.128 Uiso 0.78(2) 1 calc GR . P B 2
H0AE H 0.138265 0.500400 0.414084 0.128 Uiso 0.78(2) 1 calc GR . P B 2
H0AF H 0.130041 0.421645 0.376870 0.128 Uiso 0.78(2) 1 calc GR . P B 2
C1AB C 0.1887(9) 0.4365(8) 0.5083(6) 0.048(4) Uani 0.78(2) 1 d . . P B 2
H1AD H 0.182501 0.401827 0.544075 0.071 Uiso 0.78(2) 1 calc GR . P B 2
H1AE H 0.149312 0.487216 0.519366 0.071 Uiso 0.78(2) 1 calc GR . P B 2
H1AF H 0.261097 0.448232 0.491194 0.071 Uiso 0.78(2) 1 calc GR . P B 2
C2AB C 0.0354(10) 0.3771(11) 0.4883(12) 0.090(8) Uani 0.78(2) 1 d . . P B 2
H2AD H 0.005929 0.357494 0.456534 0.135 Uiso 0.78(2) 1 calc GR . P B 2
H2AE H -0.001403 0.426896 0.504726 0.135 Uiso 0.78(2) 1 calc GR . P B 2
H2AF H 0.028933 0.335986 0.520258 0.135 Uiso 0.78(2) 1 calc GR . P B 2

loop_
_atom_site_aniso_label
_atom_site_aniso_U_11
_atom_site_aniso_U_22
_atom_site_aniso_U_33
_atom_site_aniso_U_23
_atom_site_aniso_U_13
_atom_site_aniso_U_12
Tb1 0.01673(16) 0.01838(15) 0.02660(17) -0.00208(12) -0.00589(12) 0.00158(11)
Tb2 0.02127(17) 0.02470(17) 0.02025(15) 0.00129(12) -0.00752(12) -0.00483(12)
P1 0.0268(9) 0.0175(8) 0.0218(8) -0.0014(6) -0.0036(7) -0.0019(7)
P2 0.0189(8) 0.0194(8) 0.0269(8) -0.0012(6) -0.0057(7) -0.0009(6)
O1 0.025(3) 0.022(3) 0.055(3) 0.004(2) -0.007(2) -0.003(2)
O2 0.034(3) 0.022(2) 0.029(3) 0.0009(19) -0.007(2) -0.001(2)
O3 0.038(3) 0.044(3) 0.034(3) 0.006(2) -0.021(2) -0.009(3)
O4 0.034(3) 0.039(3) 0.043(3) 0.019(2) -0.018(3) -0.012(2)
O5 0.029(3) 0.025(3) 0.034(3) -0.011(2) -0.009(2) -0.003(2)
O6 0.019(2) 0.029(3) 0.037(3) -0.005(2) -0.003(2) 0.005(2)
O7 0.021(2) 0.036(3) 0.029(3) 0.005(2) -0.006(2) -0.003(2)
O8 0.031(3) 0.032(3) 0.029(3) -0.002(2) -0.001(2) -0.014(2)
O9 0.034(3) 0.027(3) 0.032(3) -0.007(2) -0.018(2) 0.009(2)
O10 0.040(3) 0.024(3) 0.042(3) -0.012(2) -0.023(3) 0.011(2)
O11 0.020(2) 0.023(3) 0.049(3) -0.004(2) -0.007(2) -0.003(2)
O12 0.019(2) 0.045(3) 0.028(3) 0.009(2) -0.007(2) 0.002(2)
O13 0.032(3) 0.032(3) 0.026(3) -0.008(2) 0.002(2) -0.008(2)
O14 0.026(3) 0.021(2) 0.050(3) 0.003(2) -0.008(2) -0.001(2)
C1 0.039(5) 0.043(5) 0.075(7) -0.005(5) 0.013(5) 0.002(4)
C2 0.067(7) 0.034(5) 0.046(5) -0.008(4) 0.025(5) -0.002(5)
C3 0.082(8) 0.049(6) 0.030(4) -0.011(4) 0.008(5) -0.014(5)
C4 0.047(5) 0.040(5) 0.060(6) -0.012(4) -0.010(5) -0.019(4)
C5 0.044(5) 0.058(6) 0.073(7) -0.021(5) -0.022(5) -0.009(5)
C6 0.058(6) 0.062(7) 0.064(6) -0.009(5) -0.040(5) 0.003(5)
C7 0.034(5) 0.114(10) 0.037(5) -0.003(5) 0.008(4) 0.036(6)
C8 0.023(4) 0.063(6) 0.068(6) -0.005(5) -0.017(4) 0.000(4)
C11 0.030(4) 0.040(5) 0.111(9) 0.030(6) -0.029(5) -0.015(4)
C12 0.051(6) 0.049(6) 0.054(6) 0.014(4) -0.001(5) -0.009(5)
C13 0.036(6) 0.067(9) 0.33(3) 0.080(13) -0.062(11) -0.028(6)
C14 0.172(15) 0.040(6) 0.090(9) 0.014(6) -0.091(10) -0.043(8)
C15 0.033(5) 0.032(4) 0.081(7) -0.013(4) 0.003(5) -0.006(4)
C16 0.078(10) 0.077(10) 0.26(2) -0.102(13) 0.083(12) -0.029(8)
C17 0.093(9) 0.027(5) 0.160(14) 0.019(7) -0.075(10) 0.000(5)
C18 0.078(8) 0.034(5) 0.097(9) -0.019(5) -0.029(7) -0.014(5)
C19 0.093(9) 0.072(8) 0.048(6) -0.024(5) -0.021(6) 0.051(7)
C20 0.104(12) 0.024(6) 0.24(2) -0.014(9) 0.078(13) 0.005(6)
C21 0.083(8) 0.076(8) 0.056(6) -0.015(5) -0.046(6) 0.040(6)
C22 0.060(6) 0.044(5) 0.058(6) 0.015(4) -0.023(5) 0.012(5)
C23 0.043(6) 0.169(15) 0.060(7) 0.071(9) -0.008(5) -0.005(7)
C24 0.021(3) 0.034(4) 0.023(3) -0.003(3) 0.001(3) -0.001(3)
C25 0.196(18) 0.071(9) 0.067(8) 0.031(7) 0.044(10) 0.064(11)
C26 0.076(9) 0.23(2) 0.039(6) 0.017(9) -0.020(6) -0.047(11)
C27A 0.025(8) 0.18(3) 0.079(13) -0.037(15) -0.016(8) -0.002(11)
C28A 0.058(10) 0.083(14) 0.081(12) 0.009(11) -0.053(10) 0.010(10)
C29A 0.083(13) 0.074(12) 0.092(14) 0.007(9) -0.069(12) -0.016(9)
C30 0.025(3) 0.016(3) 0.025(3) -0.001(2) -0.004(3) 0.001(3)
C31 0.015(3) 0.027(4) 0.048(4) 0.010(3) -0.010(3) -0.003(3)
C32 0.041(5) 0.062(6) 0.054(6) -0.001(5) -0.035(5) 0.000(4)
C33 0.018(3) 0.022(3) 0.023(3) -0.002(2) -0.004(3) -0.002(2)
C34 0.101(10) 0.093(10) 0.066(8) 0.055(7) -0.033(7) -0.034(8)
C35 0.050(6) 0.096(9) 0.094(9) 0.067(8) -0.037(7) -0.020(6)
C36 0.034(5) 0.063(7) 0.073(7) 0.033(6) -0.007(5) -0.013(4)
C37 0.022(3) 0.038(4) 0.026(3) 0.003(3) -0.007(3) 0.007(3)
C38 0.027(4) 0.024(3) 0.032(4) 0.000(3) -0.010(3) -0.002(3)
C39 0.050(6) 0.093(9) 0.049(6) 0.031(6) 0.014(5) 0.007(6)
C40 0.077(8) 0.098(10) 0.029(5) 0.005(5) 0.001(5) 0.005(7)
C41 0.034(4) 0.020(3) 0.022(3) -0.004(2) -0.004(3) -0.002(3)
C42 0.029(4) 0.017(3) 0.021(3) -0.001(2) -0.002(3) -0.001(3)
C43 0.021(3) 0.030(4) 0.032(4) 0.003(3) -0.012(3) -0.001(3)
C44 0.024(3) 0.022(3) 0.034(4) -0.003(3) -0.005(3) -0.001(3)
C45 0.017(3) 0.039(4) 0.038(4) -0.006(3) -0.009(3) 0.008(3)
C46 0.044(5) 0.029(4) 0.037(4) -0.005(3) -0.008(4) -0.010(3)
C47 0.023(3) 0.017(3) 0.035(4) -0.006(3) -0.005(3) 0.001(3)
C48 0.017(3) 0.021(3) 0.039(4) -0.007(3) -0.008(3) 0.004(3)
C49 0.037(4) 0.020(3) 0.029(4) 0.002(3) 0.000(3) -0.006(3)
C50 0.024(4) 0.036(4) 0.024(3) -0.003(3) -0.009(3) 0.003(3)
C51 0.023(3) 0.026(4) 0.031(4) 0.003(3) -0.007(3) -0.006(3)
C52 0.032(4) 0.025(3) 0.026(3) -0.007(3) -0.008(3) -0.007(3)
C53 0.029(4) 0.027(4) 0.030(4) -0.003(3) -0.011(3) -0.007(3)
C54 0.030(4) 0.026(4) 0.034(4) 0.000(3) 0.000(3) -0.005(3)
C55 0.022(4) 0.042(5) 0.048(5) 0.010(4) -0.010(3) -0.007(3)
C56 0.017(3) 0.034(4) 0.042(4) 0.003(3) -0.001(3) 0.007(3)
C57 0.030(4) 0.042(4) 0.028(4) 0.011(3) -0.003(3) 0.000(3)
C58 0.023(4) 0.032(4) 0.034(4) -0.005(3) -0.002(3) -0.003(3)
C59 0.032(4) 0.033(4) 0.032(4) -0.003(3) -0.015(3) 0.002(3)
C60 0.022(3) 0.034(4) 0.036(4) 0.010(3) -0.007(3) -0.003(3)
C61 0.020(3) 0.040(4) 0.034(4) 0.005(3) -0.010(3) 0.006(3)
C62 0.036(4) 0.049(5) 0.035(4) 0.001(4) -0.017(4) 0.007(4)
C63 0.034(4) 0.039(4) 0.024(3) -0.009(3) -0.008(3) 0.001(3)
C64 0.026(4) 0.043(5) 0.038(4) 0.001(3) 0.000(3) -0.004(3)
C65 0.030(4) 0.027(4) 0.073(6) -0.003(4) -0.011(4) 0.001(3)
C66 0.016(3) 0.039(4) 0.035(4) -0.005(3) 0.003(3) 0.005(3)
C67 0.031(4) 0.040(5) 0.054(5) 0.018(4) -0.014(4) -0.010(4)
C68 0.048(5) 0.027(4) 0.036(4) -0.006(3) -0.013(4) 0.011(3)
C69 0.042(5) 0.040(5) 0.065(6) -0.009(4) 0.021(5) 0.013(4)
C70 0.023(4) 0.044(5) 0.065(6) -0.016(4) -0.016(4) 0.014(3)
C71 0.030(4) 0.058(6) 0.046(5) 0.019(4) -0.009(4) 0.000(4)
C72 0.016(3) 0.041(5) 0.061(5) 0.004(4) -0.009(4) -0.001(3)
C73 0.052(5) 0.034(4) 0.032(4) -0.010(3) 0.000(4) -0.004(4)
C74 0.042(5) 0.033(4) 0.053(5) -0.007(4) -0.006(4) -0.015(4)
C75 0.031(5) 0.050(6) 0.087(8) -0.002(5) -0.007(5) -0.008(4)
C76 0.053(6) 0.068(7) 0.039(5) 0.008(4) -0.003(4) -0.035(5)
C77 0.053(6) 0.050(5) 0.040(5) -0.023(4) -0.004(4) -0.005(4)
C78 0.025(4) 0.032(5) 0.119(10) 0.003(6) -0.004(5) 0.012(4)
C79 0.036(5) 0.057(6) 0.040(5) -0.015(4) 0.002(4) -0.003(4)
C80 0.032(5) 0.058(6) 0.091(8) 0.014(6) -0.028(5) 0.000(4)
C81 0.039(5) 0.049(5) 0.042(5) 0.013(4) -0.022(4) 0.002(4)
C82 0.033(4) 0.042(5) 0.041(4) 0.001(3) -0.025(4) 0.006(3)
C83 0.021(4) 0.049(5) 0.069(6) 0.003(5) -0.001(4) 0.010(4)
C84 0.036(4) 0.055(5) 0.023(4) 0.009(3) -0.005(3) 0.007(4)
C85 0.027(4) 0.033(4) 0.041(4) -0.008(3) 0.000(3) -0.013(3)
C86 0.022(5) 0.047(6) 0.129(11) 0.031(7) -0.013(6) 0.004(4)
C87 0.036(4) 0.040(5) 0.042(5) 0.019(4) -0.002(4) -0.002(4)
C88 0.024(4) 0.082(8) 0.059(6) 0.023(5) -0.011(4) -0.002(4)
C89 0.058(6) 0.040(5) 0.067(7) -0.002(5) -0.002(5) -0.004(5)
C90 0.035(5) 0.050(5) 0.046(5) 0.001(4) 0.000(4) 0.000(4)
C91 0.059(6) 0.061(6) 0.032(4) 0.001(4) -0.007(4) -0.013(5)
C92 0.054(5) 0.035(4) 0.050(5) 0.000(4) -0.027(4) -0.008(4)
C93 0.033(5) 0.044(5) 0.095(8) 0.018(5) 0.008(5) -0.003(4)
C95 0.103(10) 0.075(8) 0.098(10) -0.048(7) -0.059(9) 0.055(8)
C96 0.075(7) 0.061(6) 0.029(4) 0.004(4) -0.013(5) 0.003(5)
C29B 0.10(4) 0.07(3) 0.09(3) -0.01(3) -0.07(3) 0.00(3)
C28B 0.04(2) 0.06(2) 0.07(3) -0.02(2) -0.026(19) 0.020(17)
C27B 0.06(3) 0.06(3) 0.09(4) 0.02(2) -0.06(3) -0.03(2)
C0AA 0.03(3) 0.03(3) 0.21(10) -0.04(4) 0.02(4) 0.01(2)
C1AA 0.10(5) 0.09(5) 0.09(5) 0.00(4) -0.05(4) -0.01(4)
C2AA 0.03(2) 0.027(19) 0.07(3) 0.006(19) -0.03(2) -0.007(15)
C0AB 0.140(18) 0.050(10) 0.074(10) -0.015(7) -0.049(11) 0.057(10)
C1AB 0.035(6) 0.047(7) 0.056(8) -0.017(6) -0.004(6) 0.016(5)
C2AB 0.025(7) 0.081(12) 0.16(2) -0.065(14) -0.009(10) 0.011(7)

loop_
_atom_type_symbol
_atom_type_description
_atom_type_scat_dispersion_real
_atom_type_scat_dispersion_imag
_atom_type_scat_source
C C 0.0033 0.0016 'International Tables Vol C Tables 4.2.6.8 and 6.1.1.4'
H H 0.0000 0.0000 'International Tables Vol C Tables 4.2.6.8 and 6.1.1.4'
O O 0.0106 0.0060 'International Tables Vol C Tables 4.2.6.8 and 6.1.1.4'
P P 0.1023 0.0942 'International Tables Vol C Tables 4.2.6.8 and 6.1.1.4'
Tb Tb -0.1723 4.1537 'International Tables Vol C Tables 4.2.6.8 and 6.1.1.4'

loop_
_geom_angle_atom_site_label_1
_geom_angle_atom_site_label_2
_geom_angle_atom_site_label_3
_geom_angle
_geom_angle_site_symmetry_1
_geom_angle_site_symmetry_3
_geom_angle_publ_flag
O1 Tb1 O2 80.73(19) . . ?
O1 Tb1 O6 130.49(18) . . ?
O1 Tb1 O9 80.71(19) . . ?
O1 Tb1 O11 73.11(18) . . ?
O2 Tb1 O6 75.47(18) . . ?
O2 Tb1 O11 83.70(19) . . ?
O9 Tb1 O2 118.40(17) . . ?
O9 Tb1 O6 73.81(18) . . ?
O9 Tb1 O11 142.48(18) . . ?
O10 Tb1 O1 88.4(2) . . ?
O10 Tb1 O2 162.33(19) . . ?
O10 Tb1 O6 121.96(19) . . ?
O10 Tb1 O9 72.94(17) . . ?
O10 Tb1 O11 79.82(19) . . ?
O10 Tb1 O14 87.7(2) . . ?
O11 Tb1 O6 143.63(17) . . ?
O14 Tb1 O1 153.59(19) . . ?
O14 Tb1 O2 95.88(19) . . ?
O14 Tb1 O6 72.53(18) . . ?
O14 Tb1 O9 122.73(19) . . ?
O14 Tb1 O11 80.49(18) . . ?
O4 Tb2 O3 72.81(19) . . ?
O4 Tb2 O5 82.0(2) . . ?
O4 Tb2 O12 131.2(2) . . ?
O4 Tb2 O13 98.7(2) . . ?
O5 Tb2 O3 82.08(19) . . ?
O5 Tb2 O12 77.20(18) . . ?
O7 Tb2 O3 143.88(18) . . ?
O7 Tb2 O4 77.81(18) . . ?
O7 Tb2 O5 114.36(18) . . ?
O7 Tb2 O12 71.71(17) . . ?
O7 Tb2 O13 83.00(19) . . ?
O8 Tb2 O3 78.19(19) . . ?
O8 Tb2 O4 150.91(19) . . ?
O8 Tb2 O5 96.45(18) . . ?
O8 Tb2 O7 127.68(19) . . ?
O8 Tb2 O12 75.73(19) . . ?
O8 Tb2 O13 74.22(18) . . ?
O12 Tb2 O3 144.36(18) . . ?
O13 Tb2 O3 81.1(2) . . ?
O13 Tb2 O5 162.17(19) . . ?
O13 Tb2 O12 113.98(19) . . ?
O2 P1 C30 111.2(3) . . ?
O2 P1 C49 111.8(3) . . ?
O2 P1 C52 110.1(3) . . ?
C49 P1 C30 107.4(3) . . ?
C49 P1 C52 107.2(4) . . ?
C52 P1 C30 108.9(3) . . ?
O5 P2 C31 111.2(4) . . ?
O5 P2 C33 111.2(3) . . ?
O5 P2 C60 112.0(3) . . ?
C31 P2 C33 106.9(3) . . ?
C31 P2 C60 106.2(4) . . ?
C60 P2 C33 109.1(3) . . ?
C55 O1 Tb1 132.4(5) . . ?
P1 O2 Tb1 151.2(3) . . ?
C62 O3 Tb2 136.0(5) . . ?
C57 O4 Tb2 138.8(5) . . ?
P2 O5 Tb2 155.1(3) . . ?
C24 O6 Tb1 133.5(5) . . ?
C44 O7 Tb2 138.3(4) . . ?
C51 O8 Tb2 136.0(5) . . ?
C38 O9 Tb1 137.1(5) . . ?
C43 O10 Tb1 138.7(5) . . ?
C45 O11 Tb1 133.9(5) . . ?
C37 O12 Tb2 137.5(5) . . ?
C50 O13 Tb2 134.1(5) . . ?
C54 O14 Tb1 133.1(5) . . ?
C2 C1 H1 120.1 . . ?
C90 C1 H1 120.1 . . ?
C90 C1 C2 119.8(10) . . ?
C1 C2 H2 120.1 . . ?
C3 C2 C1 119.8(9) . . ?
C3 C2 H2 120.1 . . ?
C2 C3 H3 119.6 . . ?
C2 C3 C73 120.8(10) . . ?
C73 C3 H3 119.6 . . ?
C5 C4 H4 119.9 . . ?
C5 C4 C46 120.3(9) . . ?
C46 C4 H4 119.9 . . ?
C4 C5 H5 119.4 . . ?
C4 C5 C6 121.2(9) . . ?
C6 C5 H5 119.4 . . ?
C5 C6 H6 120.6 . . ?
C5 C6 C92 118.8(10) . . ?
C92 C6 H6 120.6 . . ?
H7A C7 H7B 109.5 . . ?
H7A C7 H7C 109.5 . . ?
H7B C7 H7C 109.5 . . ?
C66 C7 H7A 109.5 . . ?
C66 C7 H7B 109.5 . . ?
C66 C7 H7C 109.5 . . ?
H8A C8 H8B 109.5 . . ?
H8A C8 H8C 109.5 . . ?
H8B C8 H8C 109.5 . . ?
C66 C8 H8A 109.5 . . ?
C66 C8 H8B 109.5 . . ?
C66 C8 H8C 109.5 . . ?
C12 C11 C14 108.9(9) . . ?
C12 C11 C55 107.0(8) . . ?
C13 C11 C12 111.5(10) . . ?
C13 C11 C14 108.8(13) . . ?
C13 C11 C55 113.1(9) . . ?
C14 C11 C55 107.3(8) . . ?
C11 C12 H12A 109.5 . . ?
C11 C12 H12B 109.5 . . ?
C11 C12 H12C 109.5 . . ?
H12A C12 H12B 109.5 . . ?
H12A C12 H12C 109.5 . . ?
H12B C12 H12C 109.5 . . ?
C11 C13 H13A 109.5 . . ?
C11 C13 H13B 109.5 . . ?
C11 C13 H13C 109.5 . . ?
H13A C13 H13B 109.5 . . ?
H13A C13 H13C 109.5 . . ?
H13B C13 H13C 109.5 . . ?
C11 C14 H14A 109.5 . . ?
C11 C14 H14B 109.5 . . ?
C11 C14 H14C 109.5 . . ?
H14A C14 H14B 109.5 . . ?
H14A C14 H14C 109.5 . . ?
H14B C14 H14C 109.5 . . ?
C16 C15 C17 108.8(13) . . ?
C16 C15 C18 110.4(11) . . ?
C16 C15 C54 106.6(8) . . ?
C17 C15 C54 108.3(8) . . ?
C18 C15 C17 108.6(9) . . ?
C18 C15 C54 114.0(8) . . ?
C15 C16 H16A 109.5 . . ?
C15 C16 H16B 109.5 . . ?
C15 C16 H16C 109.5 . . ?
H16A C16 H16B 109.5 . . ?
H16A C16 H16C 109.5 . . ?
H16B C16 H16C 109.5 . . ?
C15 C17 H17A 109.5 . . ?
C15 C17 H17B 109.5 . . ?
C15 C17 H17C 109.5 . . ?
H17A C17 H17B 109.5 . . ?
H17A C17 H17C 109.5 . . ?
H17B C17 H17C 109.5 . . ?
C15 C18 H18A 109.5 . . ?
C15 C18 H18B 109.5 . . ?
C15 C18 H18C 109.5 . . ?
H18A C18 H18B 109.5 . . ?
H18A C18 H18C 109.5 . . ?
H18B C18 H18C 109.5 . . ?
H19A C19 H19B 109.5 . . ?
H19A C19 H19C 109.5 . . ?
H19B C19 H19C 109.5 . . ?
C68 C19 H19A 109.5 . . ?
C68 C19 H19B 109.5 . . ?
C68 C19 H19C 109.5 . . ?
H20A C20 H20B 109.5 . . ?
H20A C20 H20C 109.5 . . ?
H20B C20 H20C 109.5 . . ?
C68 C20 H20A 109.5 . . ?
C68 C20 H20B 109.5 . . ?
C68 C20 H20C 109.5 . . ?
H21A C21 H21B 109.5 . . ?
H21A C21 H21C 109.5 . . ?
H21B C21 H21C 109.5 . . ?
C82 C21 H21A 109.5 . . ?
C82 C21 H21B 109.5 . . ?
C82 C21 H21C 109.5 . . ?
H22A C22 H22B 109.5 . . ?
H22A C22 H22C 109.5 . . ?
H22B C22 H22C 109.5 . . ?
C82 C22 H22A 109.5 . . ?
C82 C22 H22B 109.5 . . ?
C82 C22 H22C 109.5 . . ?
H23A C23 H23B 109.5 . . ?
H23A C23 H23C 109.5 . . ?
H23B C23 H23C 109.5 . . ?
C84 C23 H23A 109.5 . . ?
C84 C23 H23B 109.5 . . ?
C84 C23 H23C 109.5 . . ?
O6 C24 C58 123.8(7) . . ?
O6 C24 C66 115.8(6) . . ?
C58 C24 C66 120.4(6) . . ?
H25A C25 H25B 109.5 . . ?
H25A C25 H25C 109.5 . . ?
H25B C25 H25C 109.5 . . ?
C84 C25 H25A 109.5 . . ?
C84 C25 H25B 109.5 . . ?
C84 C25 H25C 109.5 . . ?
H26A C26 H26B 109.5 . . ?
H26A C26 H26C 109.5 . . ?
H26B C26 H26C 109.5 . . ?
C84 C26 H26A 109.5 . . ?
C84 C26 H26B 109.5 . . ?
C84 C26 H26C 109.5 . . ?
H27A C27A H27B 109.5 . . ?
H27A C27A H27C 109.5 . . ?
H27B C27A H27C 109.5 . . ?
C32 C27A H27A 109.5 . . ?
C32 C27A H27B 109.5 . . ?
C32 C27A H27C 109.5 . . ?
H28A C28A H28B 109.5 . . ?
H28A C28A H28C 109.5 . . ?
H28B C28A H28C 109.5 . . ?
C32 C28A H28A 109.5 . . ?
C32 C28A H28B 109.5 . . ?
C32 C28A H28C 109.5 . . ?
H29A C29A H29B 109.5 . . ?
H29A C29A H29C 109.5 . . ?
H29B C29A H29C 109.5 . . ?
C32 C29A H29A 109.5 . . ?
C32 C29A H29B 109.5 . . ?
C32 C29A H29C 109.5 . . ?
C41 C30 P1 122.2(5) . . ?
C42 C30 P1 117.7(5) 2_656 . ?
C42 C30 C41 120.1(6) 2_656 . ?
C65 C31 P2 122.8(7) . . ?
C65 C31 C71 119.1(8) . . ?
C71 C31 P2 118.1(6) . . ?
C27A C32 C28A 113.8(14) . . ?
C27A C32 C29A 110.2(14) . . ?
C27A C32 C62 107.4(9) . . ?
C28A C32 C29A 105.8(12) . . ?
C62 C32 C28A 113.2(10) . . ?
C62 C32 C29A 106.2(9) . . ?
C62 C32 C28B 106.3(14) . . ?
C62 C32 C27B 113.4(14) . . ?
C29B C32 C62 117(2) . . ?
C29B C32 C28B 102(3) . . ?
C29B C32 C27B 114(3) . . ?
C27B C32 C28B 102(2) . . ?
C47 C33 P2 118.0(5) . . ?
C48 C33 P2 122.6(5) 2_565 . ?
C48 C33 C47 119.3(6) 2_565 . ?
H34A C34 H34B 109.5 . . ?
H34A C34 H34C 109.5 . . ?
H34B C34 H34C 109.5 . . ?
C87 C34 H34A 109.5 . . ?
C87 C34 H34B 109.5 . . ?
C87 C34 H34C 109.5 . . ?
C71 C35 H35 119.5 . . ?
C86 C35 H35 119.5 . . ?
C86 C35 C71 121.1(11) . . ?
C39 C36 H36 119.2 . . ?
C39 C36 C67 121.7(10) . . ?
C67 C36 H36 119.2 . . ?
O12 C37 C61 123.2(7) . . ?
O12 C37 C84 117.3(6) . . ?
C61 C37 C84 119.5(6) . . ?
O9 C38 C59 123.0(7) . . ?
O9 C38 C68 115.8(6) . . ?
C59 C38 C68 121.1(7) . . ?
C36 C39 H39 120.0 . . ?
C36 C39 C40 120.0(9) . . ?
C40 C39 H39 120.0 . . ?
C39 C40 H40 119.7 . . ?
C39 C40 C91 120.5(11) . . ?
C91 C40 H40 119.7 . . ?
C30 C41 H41 120.1 . . ?
C30 C41 C42 119.9(6) . . ?
C42 C41 H41 120.1 . . ?
C30 C42 C41 120.1(6) 2_656 . ?
C30 C42 H42 120.0 2_656 . ?
C41 C42 H42 120.0 . . ?
O10 C43 C59 123.4(7) . . ?
O10 C43 C82 113.8(7) . . ?
C59 C43 C82 122.9(7) . . ?
O7 C44 C56 114.3(6) . . ?
O7 C44 C61 124.6(7) . . ?
C61 C44 C56 121.0(7) . . ?
O11 C45 C70 116.4(7) . . ?
O11 C45 C72 122.9(7) . . ?
C72 C45 C70 120.7(7) . . ?
C4 C46 H46 120.2 . . ?
C52 C46 C4 119.7(8) . . ?
C52 C46 H46 120.2 . . ?
C33 C47 H47 119.8 . . ?
C48 C47 C33 120.4(6) . . ?
C48 C47 H47 119.8 . . ?
C33 C48 H48 119.9 2_565 . ?
C47 C48 C33 120.3(6) . 2_565 ?
C47 C48 H48 119.9 . . ?
C73 C49 P1 122.8(7) . . ?
C90 C49 P1 117.6(6) . . ?
C90 C49 C73 119.6(8) . . ?
O13 C50 C53 125.0(7) . . ?
O13 C50 C63 113.4(6) . . ?
C53 C50 C63 121.6(7) . . ?
O8 C51 C53 124.2(6) . . ?
O8 C51 C85 114.5(6) . . ?
C53 C51 C85 121.2(6) . . ?
C46 C52 P1 116.8(6) . . ?
C92 C52 P1 124.1(6) . . ?
C92 C52 C46 119.0(7) . . ?
C50 C53 C51 124.0(7) . . ?
C50 C53 H53 118.0 . . ?
C51 C53 H53 118.0 . . ?
O14 C54 C15 113.3(7) . . ?
O14 C54 C58 124.9(7) . . ?
C58 C54 C15 121.8(7) . . ?
O1 C55 C11 113.3(7) . . ?
O1 C55 C72 124.5(7) . . ?
C72 C55 C11 122.1(7) . . ?
C44 C56 C69 106.3(7) . . ?
C44 C56 C88 113.9(7) . . ?
C64 C56 C44 109.3(6) . . ?
C64 C56 C69 109.0(7) . . ?
C64 C56 C88 108.9(7) . . ?
C88 C56 C69 109.3(8) . . ?
O4 C57 C81 123.1(7) . . ?
O4 C57 C87 115.2(7) . . ?
C81 C57 C87 121.7(7) . . ?
C24 C58 H58 118.3 . . ?
C54 C58 C24 123.4(7) . . ?
C54 C58 H58 118.3 . . ?
C38 C59 H59 117.7 . . ?
C43 C59 C38 124.6(7) . . ?
C43 C59 H59 117.7 . . ?
C67 C60 P2 116.2(6) . . ?
C91 C60 P2 123.4(6) . . ?
C91 C60 C67 120.4(8) . . ?
C37 C61 H61 118.2 . . ?
C44 C61 C37 123.7(7) . . ?
C44 C61 H61 118.2 . . ?
O3 C62 C32 114.7(8) . . ?
O3 C62 C81 124.4(8) . . ?
C81 C62 C32 120.8(8) . . ?
C50 C63 C77 114.0(7) . . ?
C79 C63 C50 109.4(6) . . ?
C79 C63 C77 108.2(7) . . ?
C96 C63 C50 107.4(7) . . ?
C96 C63 C77 108.4(7) . . ?
C96 C63 C79 109.4(8) . . ?
C56 C64 H64A 109.5 . . ?
C56 C64 H64B 109.5 . . ?
C56 C64 H64C 109.5 . . ?
H64A C64 H64B 109.5 . . ?
H64A C64 H64C 109.5 . . ?
H64B C64 H64C 109.5 . . ?
C31 C65 H65 119.3 . . ?
C31 C65 C78 121.4(10) . . ?
C78 C65 H65 119.3 . . ?
C7 C66 C8 110.6(8) . . ?
C7 C66 C24 106.7(7) . . ?
C7 C66 C83 107.5(8) . . ?
C8 C66 C24 114.4(7) . . ?
C8 C66 C83 108.2(7) . . ?
C24 C66 C83 109.2(6) . . ?
C36 C67 C60 118.3(9) . . ?
C36 C67 H67 120.9 . . ?
C60 C67 H67 120.9 . . ?
C20 C68 C19 111.0(11) . . ?
C20 C68 C38 108.6(8) . . ?
C20 C68 C95 109.8(11) . . ?
C38 C68 C19 111.0(7) . . ?
C95 C68 C19 105.0(9) . . ?
C95 C68 C38 111.4(7) . . ?
C56 C69 H69A 109.5 . . ?
C56 C69 H69B 109.5 . . ?
C56 C69 H69C 109.5 . . ?
H69A C69 H69B 109.5 . . ?
H69A C69 H69C 109.5 . . ?
H69B C69 H69C 109.5 . . ?
C45 C70 C1AA 104(3) . . ?
C45 C70 C2AA 110.6(18) . . ?
C45 C70 C0AB 105.6(8) . . ?
C0AA C70 C45 118(2) . . ?
C0AA C70 C1AA 111(4) . . ?
C0AA C70 C2AA 111(4) . . ?
C2AA C70 C1AA 101(3) . . ?
C1AB C70 C45 106.0(7) . . ?
C1AB C70 C0AB 109.4(11) . . ?
C1AB C70 C2AB 109.6(11) . . ?
C2AB C70 C45 113.5(9) . . ?
C2AB C70 C0AB 112.5(14) . . ?
C31 C71 C35 118.8(10) . . ?
C31 C71 H71 120.6 . . ?
C35 C71 H71 120.6 . . ?
C45 C72 H72 117.5 . . ?
C55 C72 C45 125.0(7) . . ?
C55 C72 H72 117.5 . . ?
C3 C73 C49 120.1(9) . . ?
C3 C73 H73 120.0 . . ?
C49 C73 H73 120.0 . . ?
H74A C74 H74B 109.5 . . ?
H74A C74 H74C 109.5 . . ?
H74B C74 H74C 109.5 . . ?
C85 C74 H74A 109.5 . . ?
C85 C74 H74B 109.5 . . ?
C85 C74 H74C 109.5 . . ?
H75A C75 H75B 109.5 . . ?
H75A C75 H75C 109.5 . . ?
H75B C75 H75C 109.5 . . ?
C85 C75 H75A 109.5 . . ?
C85 C75 H75B 109.5 . . ?
C85 C75 H75C 109.5 . . ?
H76A C76 H76B 109.5 . . ?
H76A C76 H76C 109.5 . . ?
H76B C76 H76C 109.5 . . ?
C85 C76 H76A 109.5 . . ?
C85 C76 H76B 109.5 . . ?
C85 C76 H76C 109.5 . . ?
C63 C77 H77A 109.5 . . ?
C63 C77 H77B 109.5 . . ?
C63 C77 H77C 109.5 . . ?
H77A C77 H77B 109.5 . . ?
H77A C77 H77C 109.5 . . ?
H77B C77 H77C 109.5 . . ?
C65 C78 H78 120.1 . . ?
C86 C78 C65 119.8(11) . . ?
C86 C78 H78 120.1 . . ?
C63 C79 H79A 109.5 . . ?
C63 C79 H79B 109.5 . . ?
C63 C79 H79C 109.5 . . ?
H79A C79 H79B 109.5 . . ?
H79A C79 H79C 109.5 . . ?
H79B C79 H79C 109.5 . . ?
H80A C80 H80B 109.5 . . ?
H80A C80 H80C 109.5 . . ?
H80B C80 H80C 109.5 . . ?
C82 C80 H80A 109.5 . . ?
C82 C80 H80B 109.5 . . ?
C82 C80 H80C 109.5 . . ?
C57 C81 H81 117.6 . . ?
C62 C81 C57 124.7(7) . . ?
C62 C81 H81 117.6 . . ?
C21 C82 C22 109.6(8) . . ?
C21 C82 C43 113.5(7) . . ?
C43 C82 C22 107.4(7) . . ?
C80 C82 C21 111.1(9) . . ?
C80 C82 C22 107.6(8) . . ?
C80 C82 C43 107.5(7) . . ?
C66 C83 H83A 109.5 . . ?
C66 C83 H83B 109.5 . . ?
C66 C83 H83C 109.5 . . ?
H83A C83 H83B 109.5 . . ?
H83A C83 H83C 109.5 . . ?
H83B C83 H83C 109.5 . . ?
C23 C84 C25 105.7(11) . . ?
C23 C84 C26 112.9(10) . . ?
C23 C84 C37 111.9(7) . . ?
C26 C84 C25 107.8(12) . . ?
C26 C84 C37 112.6(8) . . ?
C37 C84 C25 105.2(7) . . ?
C74 C85 C51 113.7(6) . . ?
C74 C85 C75 109.7(7) . . ?
C74 C85 C76 108.5(7) . . ?
C75 C85 C51 106.6(7) . . ?
C76 C85 C51 108.0(6) . . ?
C76 C85 C75 110.3(8) . . ?
C35 C86 H86 120.1 . . ?
C78 C86 C35 119.8(9) . . ?
C78 C86 H86 120.1 . . ?
C34 C87 C57 112.9(8) . . ?
C34 C87 C89 110.1(9) . . ?
C34 C87 C93 108.6(9) . . ?
C89 C87 C57 107.2(7) . . ?
C93 C87 C57 108.3(7) . . ?
C93 C87 C89 109.6(9) . . ?
C56 C88 H88A 109.5 . . ?
C56 C88 H88B 109.5 . . ?
C56 C88 H88C 109.5 . . ?
H88A C88 H88B 109.5 . . ?
H88A C88 H88C 109.5 . . ?
H88B C88 H88C 109.5 . . ?
C87 C89 H89A 109.5 . . ?
C87 C89 H89B 109.5 . . ?
C87 C89 H89C 109.5 . . ?
H89A C89 H89B 109.5 . . ?
H89A C89 H89C 109.5 . . ?
H89B C89 H89C 109.5 . . ?
C1 C90 H90 120.0 . . ?
C49 C90 C1 119.9(9) . . ?
C49 C90 H90 120.0 . . ?
C40 C91 H91 120.5 . . ?
C60 C91 C40 119.0(10) . . ?
C60 C91 H91 120.5 . . ?
C6 C92 H92 119.5 . . ?
C52 C92 C6 121.0(8) . . ?
C52 C92 H92 119.5 . . ?
C87 C93 H93A 109.5 . . ?
C87 C93 H93B 109.5 . . ?
C87 C93 H93C 109.5 . . ?
H93A C93 H93B 109.5 . . ?
H93A C93 H93C 109.5 . . ?
H93B C93 H93C 109.5 . . ?
C68 C95 H95A 109.5 . . ?
C68 C95 H95B 109.5 . . ?
C68 C95 H95C 109.5 . . ?
H95A C95 H95B 109.5 . . ?
H95A C95 H95C 109.5 . . ?
H95B C95 H95C 109.5 . . ?
C63 C96 H96A 109.5 . . ?
C63 C96 H96B 109.5 . . ?
C63 C96 H96C 109.5 . . ?
H96A C96 H96B 109.5 . . ?
H96A C96 H96C 109.5 . . ?
H96B C96 H96C 109.5 . . ?
C32 C29B H29D 109.5 . . ?
C32 C29B H29E 109.5 . . ?
C32 C29B H29F 109.5 . . ?
H29D C29B H29E 109.5 . . ?
H29D C29B H29F 109.5 . . ?
H29E C29B H29F 109.5 . . ?
C32 C28B H28D 109.5 . . ?
C32 C28B H28E 109.5 . . ?
C32 C28B H28F 109.5 . . ?
H28D C28B H28E 109.5 . . ?
H28D C28B H28F 109.5 . . ?
H28E C28B H28F 109.5 . . ?
C32 C27B H27D 109.5 . . ?
C32 C27B H27E 109.5 . . ?
C32 C27B H27F 109.5 . . ?
H27D C27B H27E 109.5 . . ?
H27D C27B H27F 109.5 . . ?
H27E C27B H27F 109.5 . . ?
C70 C0AA H0AA 109.5 . . ?
C70 C0AA H0AB 109.5 . . ?
C70 C0AA H0AC 109.5 . . ?
H0AA C0AA H0AB 109.5 . . ?
H0AA C0AA H0AC 109.5 . . ?
H0AB C0AA H0AC 109.5 . . ?
C70 C1AA H1AA 109.5 . . ?
C70 C1AA H1AB 109.5 . . ?
C70 C1AA H1AC 109.5 . . ?
H1AA C1AA H1AB 109.5 . . ?
H1AA C1AA H1AC 109.5 . . ?
H1AB C1AA H1AC 109.5 . . ?
C70 C2AA H2AA 109.5 . . ?
C70 C2AA H2AB 109.5 . . ?
C70 C2AA H2AC 109.5 . . ?
H2AA C2AA H2AB 109.5 . . ?
H2AA C2AA H2AC 109.5 . . ?
H2AB C2AA H2AC 109.5 . . ?
C70 C0AB H0AD 109.5 . . ?
C70 C0AB H0AE 109.5 . . ?
C70 C0AB H0AF 109.5 . . ?
H0AD C0AB H0AE 109.5 . . ?
H0AD C0AB H0AF 109.5 . . ?
H0AE C0AB H0AF 109.5 . . ?
C70 C1AB H1AD 109.5 . . ?
C70 C1AB H1AE 109.5 . . ?
C70 C1AB H1AF 109.5 . . ?
H1AD C1AB H1AE 109.5 . . ?
H1AD C1AB H1AF 109.5 . . ?
H1AE C1AB H1AF 109.5 . . ?
C70 C2AB H2AD 109.5 . . ?
C70 C2AB H2AE 109.5 . . ?
C70 C2AB H2AF 109.5 . . ?
H2AD C2AB H2AE 109.5 . . ?
H2AD C2AB H2AF 109.5 . . ?
H2AE C2AB H2AF 109.5 . . ?

loop_
_geom_bond_atom_site_label_1
_geom_bond_atom_site_label_2
_geom_bond_distance
_geom_bond_site_symmetry_2
_geom_bond_publ_flag
Tb1 O1 2.304(5) . ?
Tb1 O2 2.316(5) . ?
Tb1 O6 2.348(5) . ?
Tb1 O9 2.306(5) . ?
Tb1 O10 2.260(5) . ?
Tb1 O11 2.333(5) . ?
Tb1 O14 2.274(5) . ?
Tb2 O3 2.355(5) . ?
Tb2 O4 2.287(5) . ?
Tb2 O5 2.319(5) . ?
Tb2 O7 2.285(5) . ?
Tb2 O8 2.282(5) . ?
Tb2 O12 2.347(5) . ?
Tb2 O13 2.290(5) . ?
P1 O2 1.493(5) . ?
P1 C30 1.806(7) . ?
P1 C49 1.795(7) . ?
P1 C52 1.801(7) . ?
P2 O5 1.494(5) . ?
P2 C31 1.789(7) . ?
P2 C33 1.811(7) . ?
P2 C60 1.801(7) . ?
O1 C55 1.269(9) . ?
O3 C62 1.252(10) . ?
O4 C57 1.267(9) . ?
O6 C24 1.261(9) . ?
O7 C44 1.269(9) . ?
O8 C51 1.255(9) . ?
O9 C38 1.271(9) . ?
O10 C43 1.266(9) . ?
O11 C45 1.256(8) . ?
O12 C37 1.249(8) . ?
O13 C50 1.269(9) . ?
O14 C54 1.258(9) . ?
C1 H1 0.9500 . ?
C1 C2 1.397(16) . ?
C1 C90 1.385(12) . ?
C2 H2 0.9500 . ?
C2 C3 1.354(16) . ?
C3 H3 0.9500 . ?
C3 C73 1.384(12) . ?
C4 H4 0.9500 . ?
C4 C5 1.360(15) . ?
C4 C46 1.387(12) . ?
C5 H5 0.9500 . ?
C5 C6 1.365(15) . ?
C6 H6 0.9500 . ?
C6 C92 1.389(13) . ?
C7 H7A 0.9800 . ?
C7 H7B 0.9800 . ?
C7 H7C 0.9800 . ?
C7 C66 1.526(11) . ?
C8 H8A 0.9800 . ?
C8 H8B 0.9800 . ?
C8 H8C 0.9800 . ?
C8 C66 1.526(12) . ?
C11 C12 1.536(14) . ?
C11 C13 1.508(13) . ?
C11 C14 1.535(18) . ?
C11 C55 1.549(12) . ?
C12 H12A 0.9800 . ?
C12 H12B 0.9800 . ?
C12 H12C 0.9800 . ?
C13 H13A 0.9800 . ?
C13 H13B 0.9800 . ?
C13 H13C 0.9800 . ?
C14 H14A 0.9800 . ?
C14 H14B 0.9800 . ?
C14 H14C 0.9800 . ?
C15 C16 1.493(14) . ?
C15 C17 1.523(17) . ?
C15 C18 1.519(14) . ?
C15 C54 1.556(11) . ?
C16 H16A 0.9800 . ?
C16 H16B 0.9800 . ?
C16 H16C 0.9800 . ?
C17 H17A 0.9800 . ?
C17 H17B 0.9800 . ?
C17 H17C 0.9800 . ?
C18 H18A 0.9800 . ?
C18 H18B 0.9800 . ?
C18 H18C 0.9800 . ?
C19 H19A 0.9800 . ?
C19 H19B 0.9800 . ?
C19 H19C 0.9800 . ?
C19 C68 1.526(13) . ?
C20 H20A 0.9800 . ?
C20 H20B 0.9800 . ?
C20 H20C 0.9800 . ?
C20 C68 1.484(15) . ?
C21 H21A 0.9800 . ?
C21 H21B 0.9800 . ?
C21 H21C 0.9800 . ?
C21 C82 1.527(12) . ?
C22 H22A 0.9800 . ?
C22 H22B 0.9800 . ?
C22 H22C 0.9800 . ?
C22 C82 1.543(12) . ?
C23 H23A 0.9800 . ?
C23 H23B 0.9800 . ?
C23 H23C 0.9800 . ?
C23 C84 1.469(13) . ?
C24 C58 1.405(10) . ?
C24 C66 1.534(10) . ?
C25 H25A 0.9800 . ?
C25 H25B 0.9800 . ?
C25 H25C 0.9800 . ?
C25 C84 1.571(15) . ?
C26 H26A 0.9800 . ?
C26 H26B 0.9800 . ?
C26 H26C 0.9800 . ?
C26 C84 1.497(15) . ?
C27A H27A 0.9800 . ?
C27A H27B 0.9800 . ?
C27A H27C 0.9800 . ?
C27A C32 1.457(19) . ?
C28A H28A 0.9800 . ?
C28A H28B 0.9800 . ?
C28A H28C 0.9800 . ?
C28A C32 1.54(2) . ?
C29A H29A 0.9800 . ?
C29A H29B 0.9800 . ?
C29A H29C 0.9800 . ?
C29A C32 1.55(2) . ?
C30 C41 1.393(9) . ?
C30 C42 1.387(9) 2_656 ?
C31 C65 1.371(12) . ?
C31 C71 1.379(12) . ?
C32 C62 1.532(11) . ?
C32 C29B 1.39(5) . ?
C32 C28B 1.74(3) . ?
C32 C27B 1.56(4) . ?
C33 C47 1.392(9) . ?
C33 C48 1.389(9) 2_565 ?
C34 H34A 0.9800 . ?
C34 H34B 0.9800 . ?
C34 H34C 0.9800 . ?
C34 C87 1.520(13) . ?
C35 H35 0.9500 . ?
C35 C71 1.393(14) . ?
C35 C86 1.368(18) . ?
C36 H36 0.9500 . ?
C36 C39 1.334(17) . ?
C36 C67 1.393(13) . ?
C37 C61 1.407(10) . ?
C37 C84 1.544(10) . ?
C38 C59 1.396(10) . ?
C38 C68 1.525(10) . ?
C39 H39 0.9500 . ?
C39 C40 1.375(17) . ?
C40 H40 0.9500 . ?
C40 C91 1.398(13) . ?
C41 H41 0.9500 . ?
C41 C42 1.406(9) . ?
C42 H42 0.9500 . ?
C43 C59 1.391(10) . ?
C43 C82 1.527(10) . ?
C44 C56 1.531(10) . ?
C44 C61 1.385(10) . ?
C45 C70 1.534(11) . ?
C45 C72 1.420(11) . ?
C46 H46 0.9500 . ?
C46 C52 1.383(10) . ?
C47 H47 0.9500 . ?
C47 C48 1.385(9) . ?
C48 H48 0.9500 . ?
C49 C73 1.384(11) . ?
C49 C90 1.384(12) . ?
C50 C53 1.395(10) . ?
C50 C63 1.537(10) . ?
C51 C53 1.400(10) . ?
C51 C85 1.543(9) . ?
C52 C92 1.379(11) . ?
C53 H53 0.9500 . ?
C54 C58 1.390(11) . ?
C55 C72 1.380(12) . ?
C56 C64 1.527(11) . ?
C56 C69 1.535(12) . ?
C56 C88 1.533(12) . ?
C57 C81 1.405(11) . ?
C57 C87 1.533(11) . ?
C58 H58 0.9500 . ?
C59 H59 0.9500 . ?
C60 C67 1.399(11) . ?
C60 C91 1.366(12) . ?
C61 H61 0.9500 . ?
C62 C81 1.401(12) . ?
C63 C77 1.546(11) . ?
C63 C79 1.532(12) . ?
C63 C96 1.517(12) . ?
C64 H64A 0.9800 . ?
C64 H64B 0.9800 . ?
C64 H64C 0.9800 . ?
C65 H65 0.9500 . ?
C65 C78 1.376(12) . ?
C66 C83 1.547(12) . ?
C67 H67 0.9500 . ?
C68 C95 1.505(14) . ?
C69 H69A 0.9800 . ?
C69 H69B 0.9800 . ?
C69 H69C 0.9800 . ?
C70 C0AA 1.39(5) . ?
C70 C1AA 1.63(7) . ?
C70 C2AA 1.56(4) . ?
C70 C0AB 1.533(19) . ?
C70 C1AB 1.508(15) . ?
C70 C2AB 1.509(17) . ?
C71 H71 0.9500 . ?
C72 H72 0.9500 . ?
C73 H73 0.9500 . ?
C74 H74A 0.9800 . ?
C74 H74B 0.9800 . ?
C74 H74C 0.9800 . ?
C74 C85 1.519(11) . ?
C75 H75A 0.9800 . ?
C75 H75B 0.9800 . ?
C75 H75C 0.9800 . ?
C75 C85 1.527(13) . ?
C76 H76A 0.9800 . ?
C76 H76B 0.9800 . ?
C76 H76C 0.9800 . ?
C76 C85 1.524(12) . ?
C77 H77A 0.9800 . ?
C77 H77B 0.9800 . ?
C77 H77C 0.9800 . ?
C78 H78 0.9500 . ?
C78 C86 1.352(17) . ?
C79 H79A 0.9800 . ?
C79 H79B 0.9800 . ?
C79 H79C 0.9800 . ?
C80 H80A 0.9800 . ?
C80 H80B 0.9800 . ?
C80 H80C 0.9800 . ?
C80 C82 1.526(12) . ?
C81 H81 0.9500 . ?
C83 H83A 0.9800 . ?
C83 H83B 0.9800 . ?
C83 H83C 0.9800 . ?
C86 H86 0.9500 . ?
C87 C89 1.532(13) . ?
C87 C93 1.524(12) . ?
C88 H88A 0.9800 . ?
C88 H88B 0.9800 . ?
C88 H88C 0.9800 . ?
C89 H89A 0.9800 . ?
C89 H89B 0.9800 . ?
C89 H89C 0.9800 . ?
C90 H90 0.9500 . ?
C91 H91 0.9500 . ?
C92 H92 0.9500 . ?
C93 H93A 0.9800 . ?
C93 H93B 0.9800 . ?
C93 H93C 0.9800 . ?
C95 H95A 0.9800 . ?
C95 H95B 0.9800 . ?
C95 H95C 0.9800 . ?
C96 H96A 0.9800 . ?
C96 H96B 0.9800 . ?
C96 H96C 0.9800 . ?
C29B H29D 0.9800 . ?
C29B H29E 0.9800 . ?
C29B H29F 0.9800 . ?
C28B H28D 0.9800 . ?
C28B H28E 0.9800 . ?
C28B H28F 0.9800 . ?
C27B H27D 0.9800 . ?
C27B H27E 0.9800 . ?
C27B H27F 0.9800 . ?
C0AA H0AA 0.9800 . ?
C0AA H0AB 0.9800 . ?
C0AA H0AC 0.9800 . ?
C1AA H1AA 0.9800 . ?
C1AA H1AB 0.9800 . ?
C1AA H1AC 0.9800 . ?
C2AA H2AA 0.9800 . ?
C2AA H2AB 0.9800 . ?
C2AA H2AC 0.9800 . ?
C0AB H0AD 0.9800 . ?
C0AB H0AE 0.9800 . ?
C0AB H0AF 0.9800 . ?
C1AB H1AD 0.9800 . ?
C1AB H1AE 0.9800 . ?
C1AB H1AF 0.9800 . ?
C2AB H2AD 0.9800 . ?
C2AB H2AE 0.9800 . ?
C2AB H2AF 0.9800 . ?

loop_
_geom_torsion_atom_site_label_1
_geom_torsion_atom_site_label_2
_geom_torsion_atom_site_label_3
_geom_torsion_atom_site_label_4
_geom_torsion
_geom_torsion_site_symmetry_1
_geom_torsion_site_symmetry_2
_geom_torsion_site_symmetry_3
_geom_torsion_site_symmetry_4
_geom_torsion_publ_flag
Tb1 O1 C55 C11 152.4(7) . . . . ?
Tb1 O1 C55 C72 -24.6(13) . . . . ?
Tb1 O6 C24 C58 -12.6(11) . . . . ?
Tb1 O6 C24 C66 169.7(5) . . . . ?
Tb1 O9 C38 C59 -5.4(12) . . . . ?
Tb1 O9 C38 C68 174.4(5) . . . . ?
Tb1 O10 C43 C59 -3.2(12) . . . . ?
Tb1 O10 C43 C82 176.4(5) . . . . ?
Tb1 O11 C45 C70 -163.6(6) . . . . ?
Tb1 O11 C45 C72 15.1(12) . . . . ?
Tb1 O14 C54 C15 -152.0(6) . . . . ?
Tb1 O14 C54 C58 29.6(12) . . . . ?
Tb2 O3 C62 C32 -179.3(6) . . . . ?
Tb2 O3 C62 C81 3.0(14) . . . . ?
Tb2 O4 C57 C81 4.7(14) . . . . ?
Tb2 O4 C57 C87 -174.4(6) . . . . ?
Tb2 O7 C44 C56 -170.4(5) . . . . ?
Tb2 O7 C44 C61 6.2(12) . . . . ?
Tb2 O8 C51 C53 -8.2(12) . . . . ?
Tb2 O8 C51 C85 169.6(5) . . . . ?
Tb2 O12 C37 C61 -12.6(13) . . . . ?
Tb2 O12 C37 C84 167.0(5) . . . . ?
Tb2 O13 C50 C53 15.4(12) . . . . ?
Tb2 O13 C50 C63 -164.0(5) . . . . ?
P1 C30 C41 C42 179.2(5) . . . . ?
P1 C49 C73 C3 -178.7(7) . . . . ?
P1 C49 C90 C1 178.1(7) . . . . ?
P1 C52 C92 C6 -178.8(7) . . . . ?
P2 C31 C65 C78 179.9(7) . . . . ?
P2 C31 C71 C35 -179.8(7) . . . . ?
P2 C33 C47 C48 -176.2(6) . . . . ?
P2 C60 C67 C36 173.8(7) . . . . ?
P2 C60 C91 C40 -175.4(8) . . . . ?
O1 C55 C72 C45 -2.4(15) . . . . ?
O2 P1 C30 C41 -144.0(6) . . . . ?
O2 P1 C30 C42 35.0(7) . . . 2_656 ?
O2 P1 C49 C73 -140.3(6) . . . . ?
O2 P1 C49 C90 39.7(7) . . . . ?
O2 P1 C52 C46 28.4(7) . . . . ?
O2 P1 C52 C92 -152.2(7) . . . . ?
O3 C62 C81 C57 0.1(15) . . . . ?
O4 C57 C81 C62 -3.7(15) . . . . ?
O4 C57 C87 C34 -160.1(9) . . . . ?
O4 C57 C87 C89 78.4(10) . . . . ?
O4 C57 C87 C93 -39.8(11) . . . . ?
O5 P2 C31 C65 -156.0(6) . . . . ?
O5 P2 C31 C71 22.2(7) . . . . ?
O5 P2 C33 C47 43.8(6) . . . . ?
O5 P2 C33 C48 -132.2(6) . . . 2_565 ?
O5 P2 C60 C67 34.9(7) . . . . ?
O5 P2 C60 C91 -147.1(8) . . . . ?
O6 C24 C58 C54 -7.0(12) . . . . ?
O6 C24 C66 C7 82.0(9) . . . . ?
O6 C24 C66 C8 -155.3(7) . . . . ?
O6 C24 C66 C83 -33.9(9) . . . . ?
O7 C44 C56 C64 -45.4(9) . . . . ?
O7 C44 C56 C69 72.1(8) . . . . ?
O7 C44 C56 C88 -167.5(7) . . . . ?
O7 C44 C61 C37 -0.6(13) . . . . ?
O8 C51 C53 C50 -3.0(12) . . . . ?
O8 C51 C85 C74 166.9(7) . . . . ?
O8 C51 C85 C75 -72.1(9) . . . . ?
O8 C51 C85 C76 46.4(10) . . . . ?
O9 C38 C59 C43 2.8(12) . . . . ?
O9 C38 C68 C19 -139.3(9) . . . . ?
O9 C38 C68 C20 98.4(12) . . . . ?
O9 C38 C68 C95 -22.7(11) . . . . ?
O10 C43 C59 C38 1.1(12) . . . . ?
O10 C43 C82 C21 162.3(8) . . . . ?
O10 C43 C82 C22 41.0(9) . . . . ?
O10 C43 C82 C80 -74.5(9) . . . . ?
O11 C45 C70 C0AA 11(5) . . . . ?
O11 C45 C70 C1AA -112(2) . . . . ?
O11 C45 C70 C2AA 140(2) . . . . ?
O11 C45 C70 C0AB 61.7(12) . . . . ?
O11 C45 C70 C1AB -54.4(11) . . . . ?
O11 C45 C70 C2AB -174.8(13) . . . . ?
O11 C45 C72 C55 7.2(14) . . . . ?
O12 C37 C61 C44 3.7(13) . . . . ?
O12 C37 C84 C23 8.7(13) . . . . ?
O12 C37 C84 C25 -105.6(11) . . . . ?
O12 C37 C84 C26 137.1(11) . . . . ?
O13 C50 C53 C51 -0.7(12) . . . . ?
O13 C50 C63 C77 -173.8(7) . . . . ?
O13 C50 C63 C79 -52.6(9) . . . . ?
O13 C50 C63 C96 66.1(9) . . . . ?
O14 C54 C58 C24 -0.9(12) . . . . ?
C1 C2 C3 C73 -0.3(15) . . . . ?
C2 C1 C90 C49 1.5(14) . . . . ?
C2 C3 C73 C49 -0.1(14) . . . . ?
C4 C5 C6 C92 -1.9(16) . . . . ?
C4 C46 C52 P1 177.0(7) . . . . ?
C4 C46 C52 C92 -2.5(12) . . . . ?
C5 C4 C46 C52 2.2(14) . . . . ?
C5 C6 C92 C52 1.6(15) . . . . ?
C11 C55 C72 C45 -179.3(9) . . . . ?
C12 C11 C55 O1 64.4(11) . . . . ?
C12 C11 C55 C72 -118.5(9) . . . . ?
C13 C11 C55 O1 -172.5(12) . . . . ?
C13 C11 C55 C72 4.7(17) . . . . ?
C14 C11 C55 O1 -52.4(11) . . . . ?
C14 C11 C55 C72 124.7(10) . . . . ?
C15 C54 C58 C24 -179.2(8) . . . . ?
C16 C15 C54 O14 47.1(14) . . . . ?
C16 C15 C54 C58 -134.4(12) . . . . ?
C17 C15 C54 O14 -69.8(10) . . . . ?
C17 C15 C54 C58 108.7(10) . . . . ?
C18 C15 C54 O14 169.2(8) . . . . ?
C18 C15 C54 C58 -12.3(13) . . . . ?
C27A C32 C62 O3 -60.9(16) . . . . ?
C27A C32 C62 C81 116.9(15) . . . . ?
C28A C32 C62 O3 172.5(12) . . . . ?
C28A C32 C62 C81 -9.6(15) . . . . ?
C29A C32 C62 O3 56.9(13) . . . . ?
C29A C32 C62 C81 -125.3(12) . . . . ?
C30 P1 O2 Tb1 11.6(8) . . . . ?
C30 P1 C49 C73 97.4(7) . . . . ?
C30 P1 C49 C90 -82.6(7) . . . . ?
C30 P1 C52 C46 150.6(6) . . . . ?
C30 P1 C52 C92 -30.0(8) . . . . ?
C30 C41 C42 C30 -0.3(12) . . . 2_656 ?
C31 P2 O5 Tb2 -146.9(7) . . . . ?
C31 P2 C33 C47 165.3(6) . . . . ?
C31 P2 C33 C48 -10.7(7) . . . 2_565 ?
C31 P2 C60 C67 -86.7(7) . . . . ?
C31 P2 C60 C91 91.4(8) . . . . ?
C31 C65 C78 C86 -1.0(14) . . . . ?
C32 C62 C81 C57 -177.6(9) . . . . ?
C33 P2 O5 Tb2 -27.8(9) . . . . ?
C33 P2 C31 C65 82.4(7) . . . . ?
C33 P2 C31 C71 -99.4(6) . . . . ?
C33 P2 C60 C67 158.4(6) . . . . ?
C33 P2 C60 C91 -23.5(9) . . . . ?
C33 C47 C48 C33 0.1(12) . . . 2_565 ?
C36 C39 C40 C91 1.3(19) . . . . ?
C39 C36 C67 C60 4.7(15) . . . . ?
C39 C40 C91 C60 -1.0(18) . . . . ?
C42 C30 C41 C42 0.3(12) 2_656 . . . ?
C46 C4 C5 C6 0.0(16) . . . . ?
C46 C52 C92 C6 0.6(13) . . . . ?
C48 C33 C47 C48 -0.1(12) 2_565 . . . ?
C49 P1 O2 Tb1 -108.5(7) . . . . ?
C49 P1 C30 C41 -21.3(7) . . . . ?
C49 P1 C30 C42 157.7(6) . . . 2_656 ?
C49 P1 C52 C46 -93.5(6) . . . . ?
C49 P1 C52 C92 85.9(7) . . . . ?
C52 P1 O2 Tb1 132.4(6) . . . . ?
C52 P1 C30 C41 94.5(7) . . . . ?
C52 P1 C30 C42 -86.5(6) . . . 2_656 ?
C52 P1 C49 C73 -19.5(7) . . . . ?
C52 P1 C49 C90 160.6(6) . . . . ?
C53 C50 C63 C77 6.8(11) . . . . ?
C53 C50 C63 C79 128.0(8) . . . . ?
C53 C50 C63 C96 -113.3(9) . . . . ?
C53 C51 C85 C74 -15.3(11) . . . . ?
C53 C51 C85 C75 105.7(9) . . . . ?
C53 C51 C85 C76 -135.8(8) . . . . ?
C56 C44 C61 C37 175.7(7) . . . . ?
C58 C24 C66 C7 -95.8(9) . . . . ?
C58 C24 C66 C8 26.8(10) . . . . ?
C58 C24 C66 C83 148.3(8) . . . . ?
C59 C38 C68 C19 40.5(11) . . . . ?
C59 C38 C68 C20 -81.8(13) . . . . ?
C59 C38 C68 C95 157.1(9) . . . . ?
C59 C43 C82 C21 -18.2(12) . . . . ?
C59 C43 C82 C22 -139.5(8) . . . . ?
C59 C43 C82 C80 105.0(9) . . . . ?
C60 P2 O5 Tb2 94.5(8) . . . . ?
C60 P2 C31 C65 -33.9(7) . . . . ?
C60 P2 C31 C71 144.3(6) . . . . ?
C60 P2 C33 C47 -80.2(6) . . . . ?
C60 P2 C33 C48 103.7(6) . . . 2_565 ?
C61 C37 C84 C23 -171.7(10) . . . . ?
C61 C37 C84 C25 74.0(12) . . . . ?
C61 C37 C84 C26 -43.3(13) . . . . ?
C61 C44 C56 C64 137.9(8) . . . . ?
C61 C44 C56 C69 -104.6(9) . . . . ?
C61 C44 C56 C88 15.9(11) . . . . ?
C63 C50 C53 C51 178.7(7) . . . . ?
C65 C31 C71 C35 -1.6(12) . . . . ?
C65 C78 C86 C35 0.0(15) . . . . ?
C66 C24 C58 C54 170.7(7) . . . . ?
C67 C36 C39 C40 -3.2(18) . . . . ?
C67 C60 C91 C40 2.6(15) . . . . ?
C68 C38 C59 C43 -176.9(7) . . . . ?
C70 C45 C72 C55 -174.2(9) . . . . ?
C71 C31 C65 C78 1.8(12) . . . . ?
C71 C35 C86 C78 0.1(16) . . . . ?
C72 C45 C70 C0AA -167(5) . . . . ?
C72 C45 C70 C1AA 69(3) . . . . ?
C72 C45 C70 C2AA -39(2) . . . . ?
C72 C45 C70 C0AB -117.0(12) . . . . ?
C72 C45 C70 C1AB 127.0(10) . . . . ?
C72 C45 C70 C2AB 6.6(16) . . . . ?
C73 C49 C90 C1 -1.9(13) . . . . ?
C81 C57 C87 C34 20.8(13) . . . . ?
C81 C57 C87 C89 -100.6(10) . . . . ?
C81 C57 C87 C93 141.2(9) . . . . ?
C82 C43 C59 C38 -178.3(7) . . . . ?
C84 C37 C61 C44 -175.8(8) . . . . ?
C85 C51 C53 C50 179.4(7) . . . . ?
C86 C35 C71 C31 0.7(15) . . . . ?
C87 C57 C81 C62 175.3(8) . . . . ?
C90 C1 C2 C3 -0.4(15) . . . . ?
C90 C49 C73 C3 1.2(12) . . . . ?
C91 C60 C67 C36 -4.4(13) . . . . ?
C29B C32 C62 O3 135(3) . . . . ?
C29B C32 C62 C81 -48(3) . . . . ?
C28B C32 C62 O3 -112.2(19) . . . . ?
C28B C32 C62 C81 66(2) . . . . ?
C27B C32 C62 O3 -1(3) . . . . ?
C27B C32 C62 C81 177(2) . . . . ?
